data_4122939
loop_
_publ_author_name
'Liu, Zhichang'
'Liu, Guoliang'
'Wu, Yilei'
'Cao, Dennis'
'Sun, Junling'
'Schneebeli, Severin T.'
'Nassar, Majed S.'
'Mirkin, Chad A.'
'Stoddart, J. Fraser'

_publ_section_title
;
 Assembly of Supramolecular Nanotubes from Molecular Triangles and
 1,2-Dihalohydrocarbons.
;
_journal_name_full 'Journal of the American Chemical Society'
_journal_page_first 141114095931006
_journal_paper_doi 10.1021/ja509480u
_journal_year 2014
_chemical_formula_moiety '3(C2 H4 Br2), C60 H42 N6 O12'
_chemical_formula_sum 'C66 H54 Br6 N6 O12'
_chemical_formula_weight 1602.61
_chemical_name_systematic
;
 ?
;
_space_group_crystal_system triclinic
_space_group_IT_number 1
_space_group_name_Hall 'P 1'
_space_group_name_H-M_alt 'P 1'
_symmetry_space_group_name_Hall 'P 1'
_symmetry_space_group_name_H-M 'P 1'
_atom_sites_solution_hydrogens geom
_atom_sites_solution_primary direct
_audit_creation_date 2013-09-10
_audit_creation_method
;
  Olex2 1.2
  (compiled Apr 23 2013 17:59:47, GUI svn.r4466)
;
_cell_angle_alpha 119.442(4)
_cell_angle_beta 100.225(3)
_cell_angle_gamma 92.957(4)
_cell_formula_units_Z 2
_cell_length_a 15.7472(10)
_cell_length_b 16.1193(13)
_cell_length_c 16.2046(12)
_cell_measurement_reflns_used 3922
_cell_measurement_temperature 100(2)
_cell_measurement_theta_max 64.47
_cell_measurement_theta_min 3.18
_cell_volume 3478.6(5)
_computing_cell_refinement 'SAINT V7.23A (Bruker, 2005)'
_computing_data_collection 'APEX2 V2.1-4 (Bruker, 2007)'
_computing_data_reduction 'Bruker SAINT'
_computing_molecular_graphics
;
O. V. Dolomanov, L. J. Bourhis, R. J. Gildea, J. A. K. Howard and H. Puschmann,
OLEX2: a complete structure solution, refinement and analysis program.
J. Appl. Cryst. (2009). 42, 339-341.
;
_computing_publication_material
;
O. V. Dolomanov, L. J. Bourhis, R. J. Gildea, J. A. K. Howard and H. Puschmann,
OLEX2: a complete structure solution, refinement and analysis program.
J. Appl. Cryst. (2009). 42, 339-341.
;
_computing_structure_refinement
;
XL, G.M. Sheldrick, Acta Cryst.
(2008). A64, 112-122
;
_diffrn_ambient_temperature 100.0
_diffrn_detector_area_resol_mean 8
_diffrn_measured_fraction_theta_full 0.839
_diffrn_measured_fraction_theta_max 0.989
_diffrn_measurement_device_type 'Bruker Kappa APEX CCD area detector'
_diffrn_measurement_method '\w and \f scans'
_diffrn_radiation_monochromator 'MX optics'
_diffrn_radiation_type CuK\a
_diffrn_radiation_wavelength 1.54178
_diffrn_reflns_av_unetI/netI 0.0726
_diffrn_reflns_Laue_measured_fraction_full 0.839
_diffrn_reflns_Laue_measured_fraction_max 0.989
_diffrn_reflns_limit_h_max 17
_diffrn_reflns_limit_h_min -17
_diffrn_reflns_limit_k_max 15
_diffrn_reflns_limit_k_min -18
_diffrn_reflns_limit_l_max 18
_diffrn_reflns_limit_l_min 0
_diffrn_reflns_number 10617
_diffrn_reflns_point_group_measured_fraction_full 0.420
_diffrn_reflns_point_group_measured_fraction_max 0.494
_diffrn_reflns_theta_full 67.679
_diffrn_reflns_theta_max 61.162
_diffrn_reflns_theta_min 2.890
_diffrn_source microsource
_diffrn_standards_number 0
_exptl_absorpt_coefficient_mu 4.683
_exptl_absorpt_correction_T_max 0.752587
_exptl_absorpt_correction_T_min 0.396489
_exptl_absorpt_correction_type multi-scan
_exptl_absorpt_process_details
;
 TWINABS-2012/1 (Bruker,2012) was used for absorption correction.
 
For component 1:
 wR2(int) was 0.1393 before and 0.1020 after correction.
 The Ratio of minimum to maximum transmission is 0.53.
 The \l/2 correction factor is Not present

Final HKLF 4 output contains 29710 reflections, Rint = 0.0676
 (11049 with I > 3sig(I), Rint = 0.0573)
;
_exptl_crystal_colour colourless
_exptl_crystal_colour_primary colourless
_exptl_crystal_density_diffrn 1.530
_exptl_crystal_description needle
_exptl_crystal_F_000 1596
_exptl_crystal_size_max 0.245
_exptl_crystal_size_mid 0.076
_exptl_crystal_size_min 0.038
_refine_diff_density_max 1.370
_refine_diff_density_min -0.862
_refine_diff_density_rms 0.196
_refine_ls_abs_structure_details
;
No quotients, so Flack parameter determined by classical intensity fit
;
_refine_ls_abs_structure_Flack 0.15(3)
_refine_ls_extinction_method none
_refine_ls_goodness_of_fit_ref 1.278
_refine_ls_hydrogen_treatment constr
_refine_ls_matrix_type full
_refine_ls_number_parameters 1641
_refine_ls_number_reflns 10617
_refine_ls_number_restraints 1584
_refine_ls_restrained_S_all 1.196
_refine_ls_R_factor_all 0.1084
_refine_ls_R_factor_gt 0.0968
_refine_ls_shift/su_max 0.001
_refine_ls_shift/su_mean 0.000
_refine_ls_structure_factor_coef Fsqd
_refine_ls_weighting_details 'w=1/[\s^2^(Fo^2^)+(0.2000P)^2^] where P=(Fo^2^+2Fc^2^)/3'
_refine_ls_weighting_scheme calc
_refine_ls_wR_factor_gt 0.2768
_refine_ls_wR_factor_ref 0.2928
_reflns_Friedel_coverage 0.000
_reflns_Friedel_fraction_full 0.000
_reflns_Friedel_fraction_max 0.000
_reflns_number_gt 8891
_reflns_number_total 10617
_reflns_threshold_expression 'I > 2\s(I)'
_cod_data_source_file ja509480u_si_004.cif
_cod_data_source_block n2880_b_sq_s
_cod_database_code 4122939
_olex2_refinement_description
;
1. Fixed Uiso
 At 1.2 times of:
  All C(H) groups, All C(H,H) groups, All C(H,H,H,H) groups
2. Restrained distances
 Br11-C131 \\sim Br2A-C32A \\sim Br12-C132
 with sigma of 0.02
3. Uiso/Uaniso restraints and constraints
Uanis(C49) \\sim Ueq, Uanis(C21) \\sim Ueq, Uanis(O24) \\sim Ueq: with sigma 
of 0.005 and sigma for terminal atoms of 0.01
4. Others
 Sof(Br2A)=Sof(C32A)=Sof(H32A)=Sof(H32B)=Sof(H13C)=Sof(H13D)=1-FVAR(1)
 Sof(Br12)=Sof(H13A)=Sof(H13B)=Sof(C132)=Sof(H13E)=Sof(H13F)=FVAR(1)
5.a Ternary CH refined with riding coordinates:
 C15(H15), C20(H20), C35(H35), C40(H40), C55(H55), C60(H60), C75(H75),
 C80(H80), C94(H94), C99(H99), C114(H114), C119(H119)
5.b Secondary CH2 refined with riding coordinates:
 C121(H12A,H12B), C122(H12C,H12D), C32A(H32A,H32B), C131(H13C,H13D), C131(H13A,
 H13B), C132(H13E,H13F), C123(H12E,H12F), C124(H12G,H12H), C125(H12I,H12J),
 C126(H12K,H12L), C127(H12M,H12N), C128(H12O,H12P), C129(H12Q,H12R), C130(H13G,
 H13H), C16(H16A,H16B), C17(H17A,H17B), C18(H18A,H18B), C19(H19A,H19B),
 C36(H36A,H36B), C37(H37A,H37B), C38(H38A,H38B), C39(H39A,H39B), C56(H56A,H56B),
  C57(H57A,H57B), C58(H58A,H58B), C59(H59A,H59B), C76(H76A,H76B), C77(H77A,
 H77B), C78(H78A,H78B), C79(H79A,H79B), C95(H95A,H95B), C96(H96A,H96B),
 C97(H97A,H97B), C98(H98A,H98B), C115(H11A,H11B), C116(H11C,H11D), C117(H11E,
 H11F), C118(H11G,H11H)
5.c Aromatic/amide H refined with riding coordinates:
 C3(H3), C4(H4), C9(H9), C10(H10), C23(H23), C24(H24), C29(H29), C30(H30),
 C43(H43), C44(H44), C49(H49), C50(H50), C63(H63), C64(H64), C69(H69), C70(H70),
  C83(H83), C84(H84), C89(H89), C90(H90), C102(H102), C103(H103), C108(H108),
 C109(H109)
;
_shelx_estimated_absorpt_t_max 0.842
_shelx_estimated_absorpt_t_min 0.393
_shelx_space_group_comment
;
The symmetry employed for this shelxl refinement is uniquely defined
by the following loop, which should always be used as a source of
symmetry information in preference to the above space-group names.
They are only intended as comments.
;
_shelxl_version_number 2013-3

loop_
_space_group_symop_operation_xyz
'x, y, z'

loop_
_atom_site_label
_atom_site_type_symbol
_atom_site_fract_x
_atom_site_fract_y
_atom_site_fract_z
_atom_site_U_iso_or_equiv
_atom_site_adp_type
_atom_site_occupancy
_atom_site_site_symmetry_order
_atom_site_calc_flag
_atom_site_refinement_flags_posn
_atom_site_refinement_flags_adp
_atom_site_refinement_flags_occupancy
_atom_site_disorder_assembly
_atom_site_disorder_group
Br1 Br -0.49023(15) -0.9893(2) -0.9581(2) 0.0802(7) Uani 1 1 d . U . . .
Br2 Br -0.21660(16) -0.9850(2) -1.0199(3) 0.0863(8) Uani 1 1 d . U . . .
C121 C -0.3699(16) -0.946(2) -0.956(2) 0.078(6) Uani 1 1 d . U . . .
H12A H -0.3692 -0.8971 -0.9762 0.094 Uiso 1 1 calc R U . . .
H12B H -0.3318 -0.9168 -0.8893 0.094 Uiso 1 1 calc R U . . .
C122 C -0.3423(16) -1.027(2) -1.020(2) 0.084(6) Uani 1 1 d . U . . .
H12C H -0.3807 -1.0562 -1.0860 0.101 Uiso 1 1 calc R U . . .
H12D H -0.3433 -1.0757 -0.9992 0.101 Uiso 1 1 calc R U . . .
Br2A Br 0.0574(5) -0.6672(6) -1.2581(7) 0.105(3) Uani 0.446(9) 1 d D U P A 2
Br11 Br 0.25485(15) -0.54455(18) -1.2454(2) 0.0744(7) Uani 1 1 d D U . . .
Br12 Br 0.1204(3) -0.6425(3) -1.1490(4) 0.0761(18) Uani 0.554(9) 1 d D U P A 1
C32A C 0.090(3) -0.549(2) -1.200(3) 0.061(7) Uani 0.446(9) 1 d D U P A 2
H32A H 0.0492 -0.5245 -1.2333 0.073 Uiso 0.446(9) 1 calc R U P A 2
H32B H 0.0799 -0.5235 -1.1343 0.073 Uiso 0.446(9) 1 calc R U P A 2
C131 C 0.1722(19) -0.504(2) -1.187(3) 0.101(6) Uani 1 1 d D U . . .
H13C H 0.1998 -0.4790 -1.1177 0.121 Uiso 0.446(9) 1 calc R U P A 2
H13D H 0.1614 -0.4471 -1.1925 0.121 Uiso 0.446(9) 1 calc R U P A 2
H13A H 0.1874 -0.4335 -1.1439 0.121 Uiso 0.554(9) 1 calc R U P A 1
H13B H 0.1185 -0.5177 -1.2369 0.121 Uiso 0.554(9) 1 calc R U P A 1
C132 C 0.156(5) -0.539(3) -1.140(5) 0.113(13) Uani 0.554(9) 1 d D U P A 1
H13E H 0.1155 -0.4971 -1.1046 0.136 Uiso 0.554(9) 1 calc R U P A 1
H13F H 0.2118 -0.5168 -1.0899 0.136 Uiso 0.554(9) 1 calc R U P A 1
Br3 Br 0.29183(15) -0.9721(2) -0.9879(2) 0.0789(7) Uani 1 1 d . U . . .
Br4 Br -0.00266(15) -1.0188(2) -1.0068(2) 0.0804(7) Uani 1 1 d . U . . .
C123 C 0.1797(18) -0.970(2) -0.952(3) 0.092(6) Uani 1 1 d . U . . .
H12E H 0.1750 -1.0104 -0.9227 0.110 Uiso 1 1 calc R U . . .
H12F H 0.1747 -0.9030 -0.9043 0.110 Uiso 1 1 calc R U . . .
C124 C 0.112(2) -1.006(3) -1.038(3) 0.114(10) Uani 1 1 d . U . . .
H12G H 0.1209 -1.0698 -1.0891 0.137 Uiso 1 1 calc R U . . .
H12H H 0.1124 -0.9614 -1.0637 0.137 Uiso 1 1 calc R U . . .
Br5 Br -0.05383(14) -1.20174(18) -0.67229(17) 0.0688(6) Uani 1 1 d . U . . .
Br6 Br 0.23910(15) -1.1049(2) -0.5203(2) 0.0781(7) Uani 1 1 d . U . . .
C125 C 0.0742(15) -1.153(2) -0.635(2) 0.086(7) Uani 1 1 d . U . . .
H12I H 0.1006 -1.1898 -0.6909 0.104 Uiso 1 1 calc R U . . .
H12J H 0.0840 -1.0840 -0.6159 0.104 Uiso 1 1 calc R U . . .
C126 C 0.1141(15) -1.164(2) -0.555(2) 0.085(7) Uani 1 1 d . U . . .
H12K H 0.1089 -1.2327 -0.5741 0.102 Uiso 1 1 calc R U . . .
H12L H 0.0866 -1.1294 -0.4990 0.102 Uiso 1 1 calc R U . . .
Br7 Br -0.52857(18) -0.65355(15) -1.42220(19) 0.0792(7) Uani 1 1 d . U . . .
Br8 Br -0.40014(15) -0.68151(18) -1.2312(2) 0.0734(6) Uani 1 1 d . U . . .
C127 C -0.4508(18) -0.5526(15) -1.3035(17) 0.070(5) Uani 1 1 d . U . . .
H12M H -0.3909 -0.5505 -1.3140 0.083 Uiso 1 1 calc R U . . .
H12N H -0.4691 -0.4897 -1.2882 0.083 Uiso 1 1 calc R U . . .
C128 C -0.4494(15) -0.5666(15) -1.2168(17) 0.064(4) Uani 1 1 d . U . . .
H12O H -0.5099 -0.5724 -1.2087 0.077 Uiso 1 1 calc R U . . .
H12P H -0.4145 -0.5088 -1.1571 0.077 Uiso 1 1 calc R U . . .
Br9 Br 0.06122(15) -0.8771(3) -1.4741(2) 0.0903(9) Uani 1 1 d . U . . .
Br10 Br 0.35256(13) -0.79169(17) -1.31779(16) 0.0628(5) Uani 1 1 d . U . . .
C129 C 0.1896(13) -0.8302(15) -1.4425(16) 0.054(4) Uani 1 1 d . U . . .
H12Q H 0.2161 -0.8744 -1.4957 0.065 Uiso 1 1 calc R U . . .
H12R H 0.1998 -0.7649 -1.4336 0.065 Uiso 1 1 calc R U . . .
C130 C 0.2295(13) -0.8280(17) -1.3469(17) 0.062(4) Uani 1 1 d . U . . .
H13G H 0.2154 -0.8925 -1.3548 0.075 Uiso 1 1 calc R U . . .
H13H H 0.2052 -0.7809 -1.2931 0.075 Uiso 1 1 calc R U . . .
O1 O 0.0829(7) -0.6574(10) -0.7229(10) 0.057(3) Uani 1 1 d . U . . .
O2 O 0.0093(8) -0.8711(11) -1.2311(10) 0.065(4) Uani 1 1 d . U . . .
O3 O -0.2806(7) -0.8478(8) -1.2506(9) 0.046(3) Uani 1 1 d . U . . .
O4 O -0.2035(8) -0.6267(9) -0.7385(10) 0.052(3) Uani 1 1 d . U . . .
O5 O -0.0586(7) -1.0842(10) -1.3863(10) 0.051(3) Uani 1 1 d . U . . .
O6 O 0.0155(7) -1.3577(9) -1.1590(10) 0.046(3) Uani 1 1 d . U . . .
O7 O -0.2738(8) -1.3933(10) -1.1659(11) 0.057(3) Uani 1 1 d . U . . .
O8 O -0.3360(7) -1.0732(9) -1.3388(9) 0.046(3) Uani 1 1 d . U . . .
O9 O 0.0314(8) -1.2767(9) -0.9319(9) 0.053(3) Uani 1 1 d . U . . .
O10 O 0.1248(7) -0.7741(8) -0.6131(9) 0.048(3) Uani 1 1 d . U . . .
O11 O -0.1647(7) -0.7598(8) -0.6381(10) 0.048(3) Uani 1 1 d . U . . .
O12 O -0.2592(8) -1.2659(10) -0.9387(15) 0.091(6) Uani 1 1 d . U . . .
N1 N -0.0626(8) -0.6522(10) -0.7298(11) 0.042(3) Uani 1 1 d . U . . .
N2 N -0.1364(8) -0.8655(9) -1.2444(10) 0.039(2) Uani 1 1 d . U . . .
N3 N -0.1942(8) -1.0728(9) -1.3584(9) 0.035(2) Uani 1 1 d . U . . .
N4 N -0.1266(8) -1.3653(9) -1.1495(10) 0.035(2) Uani 1 1 d . U . . .
N5 N -0.1145(8) -1.2734(10) -0.9415(10) 0.038(3) Uani 1 1 d . U . . .
N6 N -0.0207(8) -0.7639(9) -0.6383(10) 0.037(3) Uani 1 1 d . U . . .
C1 C 0.0121(10) -0.6753(11) -0.7705(13) 0.041(3) Uani 1 1 d . U . . .
C2 C -0.0078(10) -0.7191(13) -0.8812(14) 0.046(3) Uani 1 1 d . U . . .
C3 C 0.0616(11) -0.7438(16) -0.9248(15) 0.056(5) Uani 1 1 d . U . . .
H3 H 0.1189 -0.7328 -0.8868 0.067 Uiso 1 1 calc R U . . .
C4 C 0.0465(10) -0.7858(13) -1.0271(14) 0.047(4) Uani 1 1 d . U . . .
H4 H 0.0938 -0.8035 -1.0581 0.056 Uiso 1 1 calc R U . . .
C5 C -0.0344(10) -0.8007(11) -1.0803(13) 0.040(3) Uani 1 1 d . U . . .
C6 C -0.0527(11) -0.8504(13) -1.1918(14) 0.049(3) Uani 1 1 d . U . . .
C7 C -0.2059(10) -0.8362(10) -1.1994(12) 0.038(3) Uani 1 1 d . U . . .
C8 C -0.1921(10) -0.7876(10) -1.0917(12) 0.036(3) Uani 1 1 d . U . . .
C9 C -0.2592(9) -0.7531(10) -1.0478(12) 0.036(3) Uani 1 1 d . U . . .
H9 H -0.3154 -0.7594 -1.0852 0.043 Uiso 1 1 calc R U . . .
C10 C -0.2420(9) -0.7068(11) -0.9433(13) 0.039(3) Uani 1 1 d . U . . .
H10 H -0.2864 -0.6782 -0.9108 0.047 Uiso 1 1 calc R U . . .
C11 C -0.1623(9) -0.7036(10) -0.8897(13) 0.037(3) Uani 1 1 d . U . . .
C12 C -0.1448(10) -0.6582(11) -0.7814(13) 0.041(3) Uani 1 1 d . U . . .
C13 C -0.0933(10) -0.7341(12) -0.9344(14) 0.044(3) Uani 1 1 d . U . . .
C14 C -0.1072(10) -0.7774(11) -1.0379(13) 0.039(3) Uani 1 1 d . U . . .
C15 C -0.1504(10) -0.9178(11) -1.3516(12) 0.041(3) Uani 1 1 d . U . . .
H15 H -0.0927 -0.9358 -1.3662 0.049 Uiso 1 1 calc R U . . .
C16 C -0.1761(11) -0.8560(13) -1.3953(14) 0.048(3) Uani 1 1 d . U . . .
H16A H -0.1314 -0.7974 -1.3641 0.058 Uiso 1 1 calc R U . . .
H16B H -0.2324 -0.8351 -1.3809 0.058 Uiso 1 1 calc R U . . .
C17 C -0.1855(12) -0.9101(16) -1.5082(15) 0.056(4) Uani 1 1 d . U . . .
H17A H -0.2108 -0.8705 -1.5345 0.067 Uiso 1 1 calc R U . . .
H17B H -0.1271 -0.9197 -1.5226 0.067 Uiso 1 1 calc R U . . .
C18 C -0.2434(11) -1.0060(14) -1.5559(14) 0.049(3) Uani 1 1 d . U . . .
H18A H -0.3041 -0.9952 -1.5511 0.059 Uiso 1 1 calc R U . . .
H18B H -0.2430 -1.0422 -1.6260 0.059 Uiso 1 1 calc R U . . .
C19 C -0.2166(10) -1.0646(13) -1.5126(13) 0.044(3) Uani 1 1 d . U . . .
H19A H -0.1577 -1.0799 -1.5217 0.053 Uiso 1 1 calc R U . . .
H19B H -0.2579 -1.1262 -1.5462 0.053 Uiso 1 1 calc R U . . .
C20 C -0.2151(11) -1.0115(12) -1.4047(12) 0.043(3) Uani 1 1 d . U . . .
H20 H -0.2746 -0.9947 -1.3974 0.051 Uiso 1 1 calc R U . . .
C21 C -0.1136(9) -1.1047(10) -1.3522(10) 0.031(2) Uani 1 1 d . U . . .
C22 C -0.1018(8) -1.1639(11) -1.3085(12) 0.034(3) Uani 1 1 d . U . . .
C23 C -0.0206(8) -1.1916(10) -1.2944(11) 0.030(3) Uani 1 1 d . U . . .
H23 H 0.0255 -1.1735 -1.3161 0.036 Uiso 1 1 calc R U . . .
C24 C -0.0062(9) -1.2462(12) -1.2484(13) 0.038(3) Uani 1 1 d . U . . .
H24 H 0.0506 -1.2606 -1.2353 0.046 Uiso 1 1 calc R U . . .
C25 C -0.0722(9) -1.2785(11) -1.2224(12) 0.035(3) Uani 1 1 d . U . . .
C26 C -0.0580(10) -1.3373(12) -1.1764(13) 0.042(3) Uani 1 1 d . U . . .
C27 C -0.2150(11) -1.3579(12) -1.1761(13) 0.042(3) Uani 1 1 d . U . . .
C28 C -0.2296(10) -1.2904(13) -1.2194(15) 0.046(4) Uani 1 1 d . U . . .
C29 C -0.3093(10) -1.2707(13) -1.2403(14) 0.046(4) Uani 1 1 d . U . . .
H29 H -0.3575 -1.2986 -1.2293 0.055 Uiso 1 1 calc R U . . .
C30 C -0.3230(9) -1.2106(12) -1.2777(14) 0.043(3) Uani 1 1 d . U . . .
H30 H -0.3800 -1.1966 -1.2905 0.051 Uiso 1 1 calc R U . . .
C31 C -0.2543(9) -1.1704(12) -1.2968(13) 0.040(3) Uani 1 1 d . U . . .
C32 C -0.2641(9) -1.1030(11) -1.3320(12) 0.038(3) Uani 1 1 d . U . . .
C33 C -0.1685(9) -1.1951(11) -1.2789(12) 0.034(3) Uani 1 1 d . U . . .
C34 C -0.1591(9) -1.2547(11) -1.2390(12) 0.035(3) Uani 1 1 d . U . . .
C35 C -0.1090(11) -1.4233(11) -1.0997(13) 0.042(3) Uani 1 1 d . U . . .
H35 H -0.0440 -1.4170 -1.0808 0.050 Uiso 1 1 calc R U . . .
C36 C -0.1430(13) -1.5296(13) -1.1633(15) 0.051(4) Uani 1 1 d . U . . .
H36A H -0.1201 -1.5558 -1.2229 0.061 Uiso 1 1 calc R U . . .
H36B H -0.2076 -1.5398 -1.1833 0.061 Uiso 1 1 calc R U . . .
C37 C -0.1158(12) -1.5835(12) -1.1097(15) 0.051(4) Uani 1 1 d . U . . .
H37A H -0.1448 -1.6517 -1.1505 0.061 Uiso 1 1 calc R U . . .
H37B H -0.0519 -1.5827 -1.0999 0.061 Uiso 1 1 calc R U . . .
C38 C -0.1395(13) -1.5395(13) -1.0123(14) 0.054(4) Uani 1 1 d . U . . .
H38A H -0.1154 -1.5726 -0.9778 0.065 Uiso 1 1 calc R U . . .
H38B H -0.2040 -1.5503 -1.0229 0.065 Uiso 1 1 calc R U . . .
C39 C -0.1049(11) -1.4299(13) -0.9472(14) 0.046(3) Uani 1 1 d . U . . .
H39A H -0.1252 -1.4032 -0.8860 0.055 Uiso 1 1 calc R U . . .
H39B H -0.0401 -1.4182 -0.9305 0.055 Uiso 1 1 calc R U . . .
C40 C -0.1401(9) -1.3813(11) -1.0049(12) 0.039(3) Uani 1 1 d . U . . .
H40 H -0.2054 -1.3965 -1.0223 0.047 Uiso 1 1 calc R U . . .
C41 C -0.0282(10) -1.2310(12) -0.9067(13) 0.044(4) Uani 1 1 d . U . . .
C42 C -0.0050(10) -1.1225(13) -0.8382(14) 0.045(4) Uani 1 1 d . U . . .
C43 C 0.0777(10) -1.0745(12) -0.7973(13) 0.039(3) Uani 1 1 d . U . . .
H43 H 0.1248 -1.1099 -0.8110 0.046 Uiso 1 1 calc R U . . .
C44 C 0.0957(11) -0.9781(13) -0.7377(15) 0.050(4) Uani 1 1 d . U . . .
H44 H 0.1551 -0.9477 -0.7100 0.060 Uiso 1 1 calc R U . . .
C45 C 0.0324(10) -0.9239(11) -0.7165(12) 0.038(3) Uani 1 1 d . U . . .
C46 C 0.0524(10) -0.8162(11) -0.6512(12) 0.037(3) Uani 1 1 d . U . . .
C47 C -0.1066(9) -0.8087(11) -0.6639(12) 0.035(3) Uani 1 1 d . U . . .
C48 C -0.1290(9) -0.9150(12) -0.7266(12) 0.036(3) Uani 1 1 d . U . . .
C49 C -0.2105(9) -0.9646(10) -0.7587(11) 0.032(3) Uani 1 1 d . U . . .
H49 H -0.2575 -0.9298 -0.7418 0.039 Uiso 1 1 calc R U . . .
C50 C -0.2285(10) -1.0618(12) -0.8136(13) 0.042(4) Uani 1 1 d . U . . .
H50 H -0.2864 -1.0932 -0.8281 0.050 Uiso 1 1 calc R U . . .
C51 C -0.1648(9) -1.1173(12) -0.8498(13) 0.040(3) Uani 1 1 d . U . . .
C52 C -0.1831(10) -1.2188(14) -0.9110(16) 0.055(5) Uani 1 1 d . U . . .
C53 C -0.0775(9) -1.0711(11) -0.8154(11) 0.032(3) Uani 1 1 d . U . . .
C54 C -0.0594(10) -0.9676(12) -0.7555(12) 0.038(3) Uani 1 1 d . U . . .
C55 C 0.0015(10) -0.6586(11) -0.5800(12) 0.039(3) Uani 1 1 d . U . . .
H55 H 0.0646 -0.6419 -0.5765 0.047 Uiso 1 1 calc R U . . .
C56 C -0.0077(11) -0.6170(12) -0.4748(13) 0.047(3) Uani 1 1 d . U . . .
H56A H 0.0218 -0.6527 -0.4459 0.056 Uiso 1 1 calc R U . . .
H56B H -0.0702 -0.6227 -0.4732 0.056 Uiso 1 1 calc R U . . .
C57 C 0.0356(12) -0.5091(12) -0.4165(14) 0.049(4) Uani 1 1 d . U . . .
H57A H 0.0987 -0.5046 -0.4154 0.059 Uiso 1 1 calc R U . . .
H57B H 0.0295 -0.4798 -0.3484 0.059 Uiso 1 1 calc R U . . .
C58 C -0.0077(12) -0.4513(13) -0.4630(15) 0.053(4) Uani 1 1 d . U . . .
H58A H -0.0688 -0.4481 -0.4558 0.064 Uiso 1 1 calc R U . . .
H58B H 0.0245 -0.3844 -0.4275 0.064 Uiso 1 1 calc R U . . .
C59 C -0.0072(11) -0.4962(12) -0.5667(14) 0.048(3) Uani 1 1 d . U . . .
H59A H 0.0538 -0.4903 -0.5736 0.058 Uiso 1 1 calc R U . . .
H59B H -0.0405 -0.4622 -0.5952 0.058 Uiso 1 1 calc R U . . .
C60 C -0.0494(11) -0.6064(12) -0.6235(13) 0.044(3) Uani 1 1 d . U . . .
H60 H -0.1089 -0.6086 -0.6104 0.053 Uiso 1 1 calc R U . . .
O13 O -0.7733(9) -0.7320(11) -1.0776(14) 0.084(6) Uani 1 1 d . U . . .
O14 O -0.8161(7) -1.2340(8) -1.3917(9) 0.043(2) Uani 1 1 d . U . . .
O15 O -0.5207(8) -1.2071(9) -1.3492(11) 0.056(3) Uani 1 1 d . U . . .
O16 O -0.4755(7) -0.7064(8) -1.0314(10) 0.048(3) Uani 1 1 d . U . . .
O17 O -0.8192(7) -1.3191(9) -1.2584(9) 0.052(3) Uani 1 1 d . U . . .
O18 O -0.6919(7) -1.1154(10) -0.7518(9) 0.051(3) Uani 1 1 d . U . . .
O19 O -0.4100(7) -1.1523(9) -0.7749(9) 0.050(3) Uani 1 1 d . U . . .
O20 O -0.5408(7) -1.3601(9) -1.2866(9) 0.049(3) Uani 1 1 d . U . . .
O21 O -0.6875(6) -0.8982(8) -0.6177(8) 0.041(2) Uani 1 1 d . U . . .
O22 O -0.7006(7) -0.6172(9) -0.8427(9) 0.046(3) Uani 1 1 d . U . . .
O23 O -0.4039(8) -0.5932(12) -0.8046(13) 0.066(4) Uani 1 1 d . U . . .
O24 O -0.4002(7) -0.9155(8) -0.6292(9) 0.045(3) Uani 1 1 d . U . . .
N7 N -0.6226(9) -0.7164(10) -1.0464(11) 0.043(3) Uani 1 1 d . U . . .
N8 N -0.6664(8) -1.2235(10) -1.3663(10) 0.039(3) Uani 1 1 d . U . . .
N9 N -0.6804(8) -1.3377(9) -1.2742(10) 0.039(2) Uani 1 1 d . U . . .
N10 N -0.5489(8) -1.1234(9) -0.7611(10) 0.036(2) Uani 1 1 d . U . . .
N11 N -0.5469(8) -0.9165(10) -0.6299(11) 0.041(3) Uani 1 1 d . U . . .
N12 N -0.5522(8) -0.6130(9) -0.8342(10) 0.040(3) Uani 1 1 d . U . . .
C01V C -0.5945(11) -1.3335(12) -1.2366(13) 0.044(3) Uani 1 1 d . U . . .
C61 C -0.7076(10) -0.7721(12) -1.0911(14) 0.046(4) Uani 1 1 d . U . . .
C62 C -0.7163(11) -0.8743(13) -1.1556(14) 0.046(4) Uani 1 1 d . U . . .
C63 C -0.7997(11) -0.9319(14) -1.2049(14) 0.049(4) Uani 1 1 d . U . . .
H63 H -0.8513 -0.9037 -1.1963 0.059 Uiso 1 1 calc R U . . .
C64 C -0.8048(10) -1.0315(12) -1.2666(13) 0.041(3) Uani 1 1 d . U . . .
H64 H -0.8613 -1.0695 -1.2973 0.050 Uiso 1 1 calc R U . . .
C65 C -0.7338(9) -1.0783(11) -1.2861(11) 0.032(3) Uani 1 1 d . U . . .
C66 C -0.7438(10) -1.1834(12) -1.3535(13) 0.043(3) Uani 1 1 d . U . . .
C67 C -0.5829(10) -1.1675(12) -1.3292(14) 0.045(4) Uani 1 1 d . U . . .
C68 C -0.5750(10) -1.0620(13) -1.2614(13) 0.044(3) Uani 1 1 d . U . . .
C69 C -0.4922(10) -1.0062(12) -1.2212(13) 0.040(3) Uani 1 1 d . U . . .
H69 H -0.4418 -1.0354 -1.2360 0.049 Uiso 1 1 calc R U . . .
C70 C -0.4837(10) -0.9028(12) -1.1563(14) 0.046(4) Uani 1 1 d . U . . .
H70 H -0.4281 -0.8627 -1.1301 0.055 Uiso 1 1 calc R U . . .
C71 C -0.5576(9) -0.8641(11) -1.1336(12) 0.034(3) Uani 1 1 d . U . . .
C72 C -0.5458(9) -0.7530(11) -1.0627(13) 0.040(3) Uani 1 1 d . U . . .
C73 C -0.6390(9) -0.9213(12) -1.1755(12) 0.037(3) Uani 1 1 d . U . . .
C74 C -0.6526(9) -1.0201(11) -1.2402(11) 0.032(3) Uani 1 1 d . U . . .
C75 C -0.6701(11) -1.3302(12) -1.4223(13) 0.045(3) Uani 1 1 d . U . . .
H75 H -0.6083 -1.3425 -1.4187 0.055 Uiso 1 1 calc R U . . .
C76 C -0.7148(13) -1.3732(15) -1.5335(14) 0.056(4) Uani 1 1 d . U . . .
H76A H -0.7768 -1.3642 -1.5410 0.068 Uiso 1 1 calc R U . . .
H76B H -0.6846 -1.3398 -1.5602 0.068 Uiso 1 1 calc R U . . .
C77 C -0.7086(12) -1.4817(14) -1.5884(15) 0.058(4) Uani 1 1 d . U . . .
H77A H -0.7403 -1.5109 -1.6573 0.069 Uiso 1 1 calc R U . . .
H77B H -0.6465 -1.4893 -1.5871 0.069 Uiso 1 1 calc R U . . .
C78 C -0.7457(11) -1.5345(13) -1.5454(14) 0.054(4) Uani 1 1 d . U . . .
H78A H -0.7369 -1.6027 -1.5806 0.065 Uiso 1 1 calc R U . . .
H78B H -0.8094 -1.5336 -1.5535 0.065 Uiso 1 1 calc R U . . .
C79 C -0.7031(11) -1.4894(12) -1.4387(14) 0.050(4) Uani 1 1 d . U . . .
H79A H -0.6403 -1.4954 -1.4309 0.060 Uiso 1 1 calc R U . . .
H79B H -0.7306 -1.5243 -1.4116 0.060 Uiso 1 1 calc R U . . .
C80 C -0.7126(10) -1.3821(11) -1.3821(12) 0.043(3) Uani 1 1 d . U . . .
H80 H -0.7765 -1.3787 -1.3950 0.052 Uiso 1 1 calc R U . . .
C81 C -0.7470(10) -1.3109(12) -1.2211(13) 0.040(3) Uani 1 1 d . U . . .
C82 C -0.7167(10) -1.2668(11) -1.1104(13) 0.038(3) Uani 1 1 d . U . . .
C83 C -0.7800(11) -1.2459(13) -1.0602(14) 0.049(4) Uani 1 1 d . U . . .
H83 H -0.8400 -1.2592 -1.0919 0.059 Uiso 1 1 calc R U . . .
C84 C -0.7514(10) -1.2015(13) -0.9541(13) 0.046(4) Uani 1 1 d . U . . .
H84 H -0.7935 -1.1831 -0.9156 0.055 Uiso 1 1 calc R U . . .
C85 C -0.6649(10) -1.1863(11) -0.9099(13) 0.038(3) Uani 1 1 d . U . . .
C86 C -0.6381(10) -1.1405(13) -0.8033(14) 0.046(3) Uani 1 1 d . U . . .
C87 C -0.4829(9) -1.1600(11) -0.8130(12) 0.038(3) Uani 1 1 d . U . . .
C88 C -0.5153(9) -1.2086(12) -0.9239(12) 0.039(3) Uani 1 1 d . U . . .
C89 C -0.4544(9) -1.2452(11) -0.9819(13) 0.037(3) Uani 1 1 d . U . . .
H89 H -0.3957 -1.2431 -0.9529 0.044 Uiso 1 1 calc R U . . .
C90 C -0.4823(10) -1.2857(12) -1.0852(13) 0.042(3) Uani 1 1 d . U . . .
H90 H -0.4415 -1.3101 -1.1248 0.050 Uiso 1 1 calc R U . . .
C91 C -0.5656(10) -1.2896(11) -1.1266(13) 0.041(3) Uani 1 1 d . U . . .
C92 C -0.6301(9) -1.2579(10) -1.0674(12) 0.035(3) Uani 1 1 d . U . . .
C93 C -0.6024(10) -1.2152(12) -0.9646(13) 0.041(3) Uani 1 1 d . U . . .
C94 C -0.5167(11) -1.0777(12) -0.6514(13) 0.046(3) Uani 1 1 d . U . . .
H94 H -0.4515 -1.0635 -0.6373 0.055 Uiso 1 1 calc R U . . .
C95 C -0.5369(11) -1.1477(12) -0.6194(13) 0.044(3) Uani 1 1 d . U . . .
H95A H -0.5165 -1.2091 -0.6595 0.053 Uiso 1 1 calc R U . . .
H95B H -0.6007 -1.1614 -0.6275 0.053 Uiso 1 1 calc R U . . .
C96 C -0.4872(12) -1.1001(13) -0.5055(13) 0.049(4) Uani 1 1 d . U . . .
H96A H -0.5050 -1.1416 -0.4803 0.058 Uiso 1 1 calc R U . . .
H96B H -0.4231 -1.0950 -0.4988 0.058 Uiso 1 1 calc R U . . .
C97 C -0.5111(12) -1.0000(13) -0.4471(13) 0.048(4) Uani 1 1 d . U . . .
H97A H -0.4761 -0.9687 -0.3792 0.058 Uiso 1 1 calc R U . . .
H97B H -0.5735 -1.0074 -0.4454 0.058 Uiso 1 1 calc R U . . .
C98 C -0.4963(10) -0.9334(12) -0.4875(12) 0.040(3) Uani 1 1 d . U . . .
H98A H -0.5155 -0.8711 -0.4476 0.048 Uiso 1 1 calc R U . . .
H98B H -0.4332 -0.9203 -0.4837 0.048 Uiso 1 1 calc R U . . .
C99 C -0.5470(10) -0.9799(12) -0.5921(13) 0.041(3) Uani 1 1 d . U . . .
H99 H -0.6093 -0.9958 -0.5920 0.049 Uiso 1 1 calc R U . . .
C100 C -0.6249(9) -0.8789(11) -0.6438(12) 0.039(3) Uani 1 1 d . U . . .
C101 C -0.6266(9) -0.8164(11) -0.6888(12) 0.035(3) Uani 1 1 d . U . . .
C102 C -0.7009(9) -0.7829(11) -0.7097(12) 0.038(3) Uani 1 1 d . U . . .
H102 H -0.7526 -0.7981 -0.6940 0.045 Uiso 1 1 calc R U . . .
C103 C -0.7021(9) -0.7302(10) -0.7510(12) 0.036(3) Uani 1 1 d . U . . .
H103 H -0.7559 -0.7108 -0.7659 0.043 Uiso 1 1 calc R U . . .
C104 C -0.6299(9) -0.7007(11) -0.7745(12) 0.038(3) Uani 1 1 d . U . . .
C105 C -0.6341(11) -0.6428(12) -0.8183(13) 0.044(3) Uani 1 1 d . U . . .
C106 C -0.4738(10) -0.6329(12) -0.7974(13) 0.043(3) Uani 1 1 d . U . . .
C107 C -0.4720(9) -0.6941(10) -0.7578(11) 0.034(3) Uani 1 1 d . U . . .
C108 C -0.3914(10) -0.7212(12) -0.7259(14) 0.043(3) Uani 1 1 d . U . . .
H108 H -0.3376 -0.6962 -0.7305 0.052 Uiso 1 1 calc R U . . .
C109 C -0.3914(9) -0.7805(12) -0.6902(13) 0.043(3) Uani 1 1 d . U . . .
H109 H -0.3380 -0.7983 -0.6713 0.051 Uiso 1 1 calc R U . . .
C110 C -0.4664(9) -0.8152(11) -0.6808(12) 0.038(3) Uani 1 1 d . U . . .
C111 C -0.4677(10) -0.8847(12) -0.6435(13) 0.043(3) Uani 1 1 d . U . . .
C112 C -0.5483(9) -0.7887(11) -0.7062(12) 0.036(3) Uani 1 1 d . U . . .
C113 C -0.5502(9) -0.7300(9) -0.7448(11) 0.032(3) Uani 1 1 d . U . . .
C114 C -0.5545(10) -0.5621(12) -0.8886(14) 0.044(3) Uani 1 1 d . U . . .
H114 H -0.4949 -0.5593 -0.9015 0.053 Uiso 1 1 calc R U . . .
C115 C -0.5660(12) -0.4570(13) -0.8251(15) 0.050(3) Uani 1 1 d . U . . .
H11A H -0.5223 -0.4263 -0.7620 0.060 Uiso 1 1 calc R U . . .
H11B H -0.6251 -0.4546 -0.8118 0.060 Uiso 1 1 calc R U . . .
C116 C -0.5539(13) -0.4025(14) -0.8787(15) 0.054(4) Uani 1 1 d . U . . .
H11C H -0.5705 -0.3379 -0.8424 0.065 Uiso 1 1 calc R U . . .
H11D H -0.4912 -0.3930 -0.8783 0.065 Uiso 1 1 calc R U . . .
C117 C -0.6073(12) -0.4534(13) -0.9846(15) 0.052(4) Uani 1 1 d . U . . .
H11E H -0.5879 -0.4206 -1.0177 0.062 Uiso 1 1 calc R U . . .
H11F H -0.6699 -0.4491 -0.9854 0.062 Uiso 1 1 calc R U . . .
C118 C -0.5960(13) -0.5609(13) -1.0403(15) 0.052(4) Uani 1 1 d . U . . .
H11G H -0.6346 -0.5937 -1.1067 0.062 Uiso 1 1 calc R U . . .
H11H H -0.5348 -0.5654 -1.0467 0.062 Uiso 1 1 calc R U . . .
C119 C -0.6182(10) -0.6095(11) -0.9877(13) 0.043(3) Uani 1 1 d . U . . .
H119 H -0.6777 -0.5971 -0.9760 0.051 Uiso 1 1 calc R U . . .

loop_
_atom_site_aniso_label
_atom_site_aniso_U_11
_atom_site_aniso_U_22
_atom_site_aniso_U_33
_atom_site_aniso_U_23
_atom_site_aniso_U_13
_atom_site_aniso_U_12
Br1 0.0404(12) 0.0967(17) 0.117(2) 0.0611(16) 0.0268(12) 0.0214(11)
Br2 0.0385(12) 0.1081(19) 0.134(2) 0.0743(19) 0.0290(13) 0.0235(12)
C121 0.047(9) 0.091(11) 0.120(15) 0.069(11) 0.023(8) 0.027(7)
C122 0.047(9) 0.108(12) 0.110(14) 0.066(11) 0.014(8) 0.028(8)
Br2A 0.063(4) 0.104(5) 0.135(6) 0.050(4) 0.027(4) 0.016(3)
Br11 0.0498(13) 0.0917(15) 0.1067(18) 0.0680(15) 0.0174(12) 0.0248(11)
Br12 0.067(3) 0.089(3) 0.116(4) 0.074(3) 0.044(3) 0.043(2)
C32A 0.054(11) 0.101(11) 0.068(16) 0.074(10) 0.005(9) 0.028(8)
C131 0.072(10) 0.114(12) 0.141(15) 0.082(11) 0.028(10) 0.019(8)
C132 0.12(3) 0.104(14) 0.15(2) 0.079(14) 0.06(2) 0.039(14)
Br3 0.0359(12) 0.0967(17) 0.112(2) 0.0580(16) 0.0186(12) 0.0151(11)
Br4 0.0354(12) 0.1032(18) 0.1093(19) 0.0577(16) 0.0190(12) 0.0188(11)
C123 0.063(9) 0.083(14) 0.147(15) 0.069(13) 0.027(8) 0.027(8)
C124 0.056(9) 0.16(3) 0.145(16) 0.084(15) 0.029(8) 0.022(9)
Br5 0.0363(11) 0.0851(15) 0.0734(14) 0.0314(12) 0.0123(9) 0.0164(10)
Br6 0.0395(12) 0.1128(19) 0.0863(16) 0.0556(15) 0.0109(11) 0.0064(11)
C125 0.032(8) 0.118(18) 0.112(14) 0.066(14) 0.002(7) 0.009(8)
C126 0.032(8) 0.120(18) 0.112(14) 0.069(14) 0.006(7) 0.005(8)
Br7 0.0840(17) 0.0552(11) 0.0855(15) 0.0335(11) -0.0056(13) 0.0210(11)
Br8 0.0500(12) 0.0784(13) 0.1052(18) 0.0609(13) 0.0046(11) 0.0114(10)
C127 0.080(13) 0.055(9) 0.076(8) 0.034(7) 0.019(7) 0.022(8)
C128 0.055(11) 0.057(8) 0.086(9) 0.040(7) 0.014(8) 0.012(8)
Br9 0.0302(11) 0.157(3) 0.112(2) 0.092(2) 0.0090(12) 0.0085(13)
Br10 0.0337(10) 0.0850(14) 0.0713(13) 0.0394(11) 0.0156(9) 0.0163(9)
C129 0.039(7) 0.060(9) 0.070(9) 0.036(8) 0.019(6) 0.024(6)
C130 0.038(7) 0.078(12) 0.082(9) 0.045(9) 0.020(6) 0.026(7)
O1 0.017(4) 0.082(8) 0.070(7) 0.039(6) 0.006(4) 0.015(4)
O2 0.026(5) 0.083(9) 0.065(7) 0.022(6) 0.010(5) 0.017(5)
O3 0.024(4) 0.043(5) 0.068(6) 0.031(5) -0.003(4) 0.003(4)
O4 0.023(5) 0.068(7) 0.075(7) 0.039(6) 0.019(5) 0.020(5)
O5 0.020(5) 0.077(8) 0.082(8) 0.056(7) 0.020(5) 0.025(5)
O6 0.013(4) 0.058(6) 0.078(8) 0.042(6) 0.008(4) 0.008(4)
O7 0.021(5) 0.082(8) 0.102(10) 0.071(8) 0.016(5) 0.019(5)
O8 0.013(4) 0.070(7) 0.076(8) 0.051(6) 0.012(4) 0.022(4)
O9 0.030(5) 0.052(6) 0.059(7) 0.014(5) 0.013(5) 0.018(4)
O10 0.019(4) 0.047(5) 0.067(7) 0.022(5) 0.004(4) 0.010(4)
O11 0.021(5) 0.052(6) 0.072(7) 0.029(5) 0.014(5) 0.017(4)
O12 0.014(5) 0.060(7) 0.141(14) 0.005(7) 0.023(6) 0.012(4)
N1 0.017(4) 0.048(6) 0.062(5) 0.027(4) 0.013(4) 0.011(4)
N2 0.018(4) 0.042(6) 0.054(5) 0.021(4) 0.006(3) 0.006(4)
N3 0.013(4) 0.041(5) 0.048(6) 0.021(5) 0.001(4) 0.007(4)
N4 0.015(4) 0.041(5) 0.052(6) 0.027(5) 0.005(4) 0.013(4)
N5 0.014(4) 0.052(5) 0.050(6) 0.028(4) 0.006(4) 0.011(3)
N6 0.015(4) 0.044(4) 0.053(6) 0.024(4) 0.008(4) 0.014(3)
C1 0.014(5) 0.047(7) 0.062(5) 0.027(5) 0.010(4) 0.012(4)
C2 0.019(5) 0.051(8) 0.065(5) 0.026(5) 0.012(4) 0.014(5)
C3 0.017(6) 0.081(12) 0.059(6) 0.027(6) 0.009(5) 0.020(6)
C4 0.016(5) 0.061(9) 0.059(6) 0.027(6) 0.007(4) 0.010(5)
C5 0.014(5) 0.045(7) 0.058(5) 0.025(5) 0.007(4) 0.010(4)
C6 0.021(5) 0.053(8) 0.060(5) 0.021(5) 0.006(4) 0.010(5)
C7 0.017(5) 0.033(6) 0.056(5) 0.020(4) 0.002(4) 0.004(4)
C8 0.019(5) 0.027(5) 0.061(5) 0.023(4) 0.006(4) 0.004(4)
C9 0.015(5) 0.039(6) 0.058(6) 0.029(5) 0.005(4) 0.011(5)
C10 0.013(5) 0.043(7) 0.060(6) 0.026(5) 0.005(4) 0.008(5)
C11 0.010(5) 0.038(6) 0.064(5) 0.026(5) 0.010(4) 0.006(4)
C12 0.018(5) 0.040(7) 0.066(5) 0.027(5) 0.011(4) 0.006(4)
C13 0.015(5) 0.051(8) 0.062(5) 0.026(5) 0.009(4) 0.010(4)
C14 0.019(5) 0.035(6) 0.061(5) 0.023(4) 0.008(4) 0.009(4)
C15 0.025(6) 0.043(5) 0.051(5) 0.022(4) 0.006(4) 0.008(5)
C16 0.024(8) 0.059(7) 0.061(7) 0.034(6) -0.001(5) 0.005(6)
C17 0.029(8) 0.077(8) 0.064(7) 0.041(6) 0.001(6) 0.004(6)
C18 0.021(7) 0.072(8) 0.059(7) 0.038(6) 0.006(6) 0.009(6)
C19 0.019(7) 0.059(7) 0.048(6) 0.022(5) 0.008(5) 0.015(5)
C20 0.026(7) 0.050(6) 0.052(6) 0.027(5) 0.004(5) 0.009(5)
C21 0.016(4) 0.037(4) 0.036(4) 0.016(4) 0.003(3) 0.009(3)
C22 0.004(4) 0.044(6) 0.052(7) 0.025(6) 0.000(4) 0.005(4)
C23 0.003(5) 0.040(6) 0.047(7) 0.023(6) 0.002(4) 0.005(4)
C24 0.009(5) 0.052(7) 0.059(8) 0.034(7) 0.002(5) 0.011(5)
C25 0.014(5) 0.041(6) 0.049(7) 0.022(6) 0.006(4) 0.013(4)
C26 0.019(5) 0.050(7) 0.062(8) 0.031(7) 0.007(5) 0.013(4)
C27 0.022(5) 0.051(7) 0.063(9) 0.037(7) 0.009(5) 0.014(4)
C28 0.015(5) 0.065(9) 0.080(10) 0.052(9) 0.012(5) 0.015(5)
C29 0.017(6) 0.063(8) 0.074(10) 0.044(8) 0.016(5) 0.016(5)
C30 0.010(5) 0.058(8) 0.071(10) 0.040(8) 0.011(5) 0.012(5)
C31 0.012(5) 0.056(7) 0.060(9) 0.037(7) 0.003(5) 0.013(4)
C32 0.011(5) 0.052(7) 0.057(8) 0.033(7) 0.005(5) 0.014(4)
C33 0.006(4) 0.048(7) 0.053(8) 0.029(7) 0.004(4) 0.010(4)
C34 0.010(5) 0.045(6) 0.051(8) 0.027(6) 0.003(4) 0.011(4)
C35 0.028(7) 0.046(6) 0.054(6) 0.027(5) 0.009(5) 0.013(5)
C36 0.044(9) 0.046(6) 0.062(7) 0.025(5) 0.017(6) 0.015(5)
C37 0.031(8) 0.044(7) 0.070(7) 0.027(6) 0.004(6) 0.005(6)
C38 0.045(10) 0.051(7) 0.064(7) 0.031(6) 0.003(6) 0.007(6)
C39 0.029(8) 0.057(7) 0.059(7) 0.032(6) 0.014(6) 0.015(5)
C40 0.013(6) 0.047(5) 0.056(6) 0.025(4) 0.007(5) 0.004(4)
C41 0.020(5) 0.049(5) 0.061(8) 0.024(5) 0.012(4) 0.011(4)
C42 0.013(5) 0.053(5) 0.067(8) 0.027(5) 0.011(4) 0.014(4)
C43 0.014(5) 0.049(5) 0.059(8) 0.030(5) 0.012(5) 0.016(4)
C44 0.015(6) 0.053(6) 0.079(10) 0.030(5) 0.012(5) 0.014(4)
C45 0.014(5) 0.048(5) 0.053(7) 0.027(4) 0.005(4) 0.012(4)
C46 0.013(4) 0.048(5) 0.050(7) 0.027(5) 0.005(4) 0.015(4)
C47 0.016(5) 0.048(5) 0.045(7) 0.027(4) 0.003(4) 0.012(3)
C48 0.012(5) 0.056(5) 0.047(7) 0.030(4) 0.009(4) 0.011(3)
C49 0.018(4) 0.037(4) 0.040(5) 0.017(3) 0.010(3) 0.011(3)
C50 0.010(5) 0.049(5) 0.058(8) 0.022(5) 0.006(5) 0.015(4)
C51 0.009(5) 0.052(5) 0.055(7) 0.025(4) 0.005(4) 0.012(4)
C52 0.010(5) 0.057(5) 0.081(10) 0.023(5) 0.004(5) 0.015(4)
C53 0.013(4) 0.053(5) 0.039(6) 0.028(4) 0.007(4) 0.012(4)
C54 0.014(5) 0.050(5) 0.051(7) 0.027(4) 0.006(4) 0.010(4)
C55 0.016(6) 0.044(5) 0.054(6) 0.022(4) 0.009(4) 0.010(4)
C56 0.030(8) 0.050(6) 0.055(6) 0.023(5) 0.010(5) 0.009(5)
C57 0.035(8) 0.047(6) 0.057(7) 0.019(5) 0.016(6) 0.004(5)
C58 0.035(9) 0.049(7) 0.069(7) 0.025(6) 0.013(6) 0.007(6)
C59 0.030(8) 0.044(6) 0.067(7) 0.025(5) 0.010(6) 0.015(5)
C60 0.024(6) 0.048(6) 0.062(5) 0.028(4) 0.010(4) 0.016(5)
O13 0.025(6) 0.059(7) 0.119(12) 0.010(7) 0.009(6) 0.020(5)
O14 0.018(4) 0.045(5) 0.060(6) 0.026(5) 0.000(4) 0.009(3)
O15 0.023(5) 0.053(6) 0.092(9) 0.033(6) 0.020(5) 0.016(4)
O16 0.020(4) 0.049(5) 0.071(7) 0.026(5) 0.012(4) 0.008(4)
O17 0.021(4) 0.057(6) 0.064(6) 0.021(5) 0.003(4) 0.019(4)
O18 0.014(5) 0.079(8) 0.058(6) 0.033(5) 0.006(4) 0.022(5)
O19 0.012(4) 0.066(7) 0.062(6) 0.027(6) 0.003(4) 0.009(4)
O20 0.025(5) 0.061(7) 0.060(6) 0.028(5) 0.014(4) 0.015(5)
O21 0.009(4) 0.056(6) 0.061(6) 0.032(5) 0.008(4) 0.010(4)
O22 0.029(5) 0.063(7) 0.067(7) 0.044(6) 0.018(5) 0.027(5)
O23 0.023(5) 0.097(9) 0.105(10) 0.075(9) 0.005(5) 0.000(5)
O24 0.013(4) 0.048(5) 0.076(6) 0.034(5) 0.007(4) 0.011(3)
N7 0.019(4) 0.049(5) 0.063(7) 0.029(4) 0.008(4) 0.012(3)
N8 0.016(4) 0.048(5) 0.051(6) 0.025(4) 0.005(4) 0.008(3)
N9 0.021(4) 0.035(5) 0.056(5) 0.020(4) 0.007(3) 0.009(4)
N10 0.008(4) 0.040(5) 0.056(5) 0.022(4) 0.002(3) 0.008(3)
N11 0.007(4) 0.052(6) 0.061(7) 0.029(5) 0.002(4) 0.006(4)
N12 0.017(4) 0.047(6) 0.058(6) 0.027(6) 0.008(4) 0.009(4)
C01V 0.024(5) 0.046(7) 0.060(5) 0.026(5) 0.012(4) 0.009(4)
C61 0.018(5) 0.052(5) 0.066(8) 0.027(5) 0.008(4) 0.012(4)
C62 0.022(5) 0.055(5) 0.063(8) 0.029(5) 0.012(5) 0.016(4)
C63 0.018(6) 0.063(6) 0.064(8) 0.029(5) 0.011(5) 0.014(4)
C64 0.014(5) 0.059(6) 0.056(8) 0.030(5) 0.015(5) 0.011(4)
C65 0.018(5) 0.048(5) 0.043(6) 0.030(4) 0.012(4) 0.010(4)
C66 0.018(5) 0.050(5) 0.057(8) 0.025(5) 0.006(4) 0.010(4)
C67 0.012(5) 0.050(5) 0.065(8) 0.024(5) 0.007(4) 0.006(4)
C68 0.018(5) 0.053(5) 0.059(8) 0.027(5) 0.011(4) 0.010(4)
C69 0.019(5) 0.047(6) 0.062(8) 0.033(5) 0.009(5) 0.009(4)
C70 0.017(6) 0.050(6) 0.068(9) 0.029(6) 0.007(5) 0.011(4)
C71 0.016(5) 0.040(5) 0.056(7) 0.032(4) 0.010(4) 0.009(3)
C72 0.014(5) 0.044(5) 0.059(7) 0.026(5) 0.001(4) 0.010(4)
C73 0.012(5) 0.047(5) 0.054(7) 0.027(4) 0.008(4) 0.008(3)
C74 0.018(5) 0.048(5) 0.044(6) 0.033(4) 0.012(4) 0.012(3)
C75 0.028(7) 0.048(5) 0.054(6) 0.022(4) 0.006(5) 0.011(4)
C76 0.038(9) 0.064(7) 0.055(6) 0.021(5) 0.010(6) 0.009(6)
C77 0.028(8) 0.061(7) 0.061(8) 0.014(6) 0.009(6) 0.007(6)
C78 0.027(8) 0.052(7) 0.061(7) 0.013(5) 0.007(6) 0.009(6)
C79 0.024(8) 0.046(6) 0.063(7) 0.016(5) 0.005(5) 0.012(5)
C80 0.021(6) 0.046(6) 0.054(5) 0.019(4) 0.006(4) 0.016(4)
C81 0.015(5) 0.046(7) 0.053(5) 0.019(5) 0.006(4) 0.013(4)
C82 0.018(5) 0.034(6) 0.056(5) 0.020(4) 0.005(4) 0.010(4)
C83 0.021(6) 0.057(9) 0.057(6) 0.019(5) 0.005(4) 0.013(5)
C84 0.015(5) 0.054(8) 0.055(6) 0.018(5) 0.007(4) 0.016(5)
C85 0.015(5) 0.044(7) 0.056(5) 0.025(5) 0.008(4) 0.010(4)
C86 0.017(5) 0.055(8) 0.056(5) 0.022(5) 0.006(4) 0.013(4)
C87 0.011(4) 0.045(7) 0.052(5) 0.021(5) 0.006(4) 0.006(4)
C88 0.009(5) 0.050(7) 0.053(5) 0.023(5) 0.005(4) 0.005(4)
C89 0.010(5) 0.044(7) 0.060(6) 0.029(5) 0.010(4) 0.003(5)
C90 0.016(5) 0.051(8) 0.060(6) 0.029(5) 0.011(4) 0.004(5)
C91 0.015(5) 0.046(7) 0.061(5) 0.025(5) 0.010(4) 0.011(4)
C92 0.017(5) 0.030(6) 0.054(5) 0.019(4) 0.009(3) 0.010(4)
C93 0.014(5) 0.047(7) 0.055(5) 0.021(5) 0.007(4) 0.006(4)
C94 0.023(7) 0.054(6) 0.056(5) 0.026(4) 0.000(4) 0.010(5)
C95 0.023(7) 0.047(6) 0.053(6) 0.021(5) -0.001(5) 0.008(5)
C96 0.033(8) 0.052(7) 0.056(7) 0.028(5) -0.002(6) 0.003(6)
C97 0.040(9) 0.055(7) 0.050(7) 0.029(6) 0.004(6) 0.011(6)
C98 0.012(6) 0.050(6) 0.052(6) 0.024(5) 0.001(5) 0.006(5)
C99 0.013(6) 0.049(5) 0.056(6) 0.025(5) 0.002(5) 0.006(4)
C100 0.012(5) 0.044(6) 0.057(8) 0.023(6) 0.006(5) 0.008(4)
C101 0.006(4) 0.041(6) 0.052(7) 0.020(6) 0.000(4) 0.006(4)
C102 0.006(5) 0.046(7) 0.060(8) 0.027(7) 0.003(5) 0.007(5)
C103 0.013(5) 0.035(6) 0.047(7) 0.014(6) 0.001(5) 0.005(4)
C104 0.011(5) 0.042(6) 0.052(7) 0.019(6) 0.002(4) 0.008(4)
C105 0.025(5) 0.048(7) 0.058(8) 0.025(7) 0.008(5) 0.015(4)
C106 0.016(5) 0.050(7) 0.063(8) 0.029(7) 0.008(5) 0.008(4)
C107 0.007(5) 0.034(6) 0.048(7) 0.012(5) 0.003(4) 0.009(4)
C108 0.011(5) 0.052(7) 0.068(9) 0.033(7) 0.004(5) 0.007(5)
C109 0.007(5) 0.054(7) 0.069(9) 0.035(7) 0.001(5) 0.007(4)
C110 0.013(5) 0.038(6) 0.057(8) 0.019(6) 0.008(4) 0.012(4)
C111 0.011(5) 0.049(7) 0.068(9) 0.029(7) 0.007(5) 0.013(4)
C112 0.013(5) 0.036(6) 0.050(7) 0.015(6) 0.002(4) 0.007(4)
C113 0.009(4) 0.027(5) 0.047(7) 0.008(5) 0.004(4) 0.007(4)
C114 0.019(6) 0.050(6) 0.066(6) 0.033(5) 0.008(5) 0.006(5)
C115 0.032(8) 0.049(6) 0.067(7) 0.030(5) 0.003(6) 0.010(5)
C116 0.038(9) 0.054(7) 0.071(8) 0.032(6) 0.010(6) 0.004(6)
C117 0.034(8) 0.051(7) 0.071(8) 0.033(6) 0.004(6) 0.012(6)
C118 0.036(9) 0.054(7) 0.067(7) 0.034(6) 0.006(6) 0.009(6)
C119 0.025(6) 0.044(5) 0.060(6) 0.028(4) 0.006(5) 0.009(4)

loop_
_atom_type_symbol
_atom_type_description
_atom_type_scat_dispersion_real
_atom_type_scat_dispersion_imag
_atom_type_scat_source
C C 0.0181 0.0091 'International Tables Vol C Tables 4.2.6.8 and 6.1.1.4'
H H 0.0000 0.0000 'International Tables Vol C Tables 4.2.6.8 and 6.1.1.4'
Br Br -0.6763 1.2805 'International Tables Vol C Tables 4.2.6.8 and 6.1.1.4'
N N 0.0311 0.0180 'International Tables Vol C Tables 4.2.6.8 and 6.1.1.4'
O O 0.0492 0.0322 'International Tables Vol C Tables 4.2.6.8 and 6.1.1.4'

loop_
_geom_angle_atom_site_label_1
_geom_angle_atom_site_label_2
_geom_angle_atom_site_label_3
_geom_angle
Br1 C121 H12A 110.7
Br1 C121 H12B 110.7
H12A C121 H12B 108.8
C122 C121 Br1 105.0(18)
C122 C121 H12A 110.7
C122 C121 H12B 110.7
Br2 C122 H12C 110.5
Br2 C122 H12D 110.5
C121 C122 Br2 106.4(18)
C121 C122 H12C 110.5
C121 C122 H12D 110.5
H12C C122 H12D 108.6
Br2A C32A H32A 105.8
Br2A C32A H32B 105.8
H32A C32A H32B 106.2
C131 C32A Br2A 126(3)
C131 C32A H32A 105.8
C131 C32A H32B 105.8
Br11 C131 H13C 104.2
Br11 C131 H13D 104.2
Br11 C131 H13A 108.3
Br11 C131 H13B 108.3
C32A C131 Br11 132(3)
C32A C131 H13C 104.2
C32A C131 H13D 104.2
H13C C131 H13D 105.5
H13A C131 H13B 107.4
C132 C131 Br11 116(4)
C132 C131 H13A 108.3
C132 C131 H13B 108.3
Br12 C132 H13E 101.4
Br12 C132 H13F 101.4
C131 C132 Br12 142(6)
C131 C132 H13E 101.4
C131 C132 H13F 101.4
H13E C132 H13F 104.6
Br3 C123 H12E 110.0
Br3 C123 H12F 110.0
H12E C123 H12F 108.4
C124 C123 Br3 109(2)
C124 C123 H12E 110.0
C124 C123 H12F 110.0
Br4 C124 H12G 109.8
Br4 C124 H12H 109.8
C123 C124 Br4 109(2)
C123 C124 H12G 109.8
C123 C124 H12H 109.8
H12G C124 H12H 108.3
Br5 C125 H12I 109.9
Br5 C125 H12J 109.9
H12I C125 H12J 108.3
C126 C125 Br5 108.8(19)
C126 C125 H12I 109.9
C126 C125 H12J 109.9
Br6 C126 H12K 110.9
Br6 C126 H12L 110.9
C125 C126 Br6 104.3(18)
C125 C126 H12K 110.9
C125 C126 H12L 110.9
H12K C126 H12L 108.9
Br7 C127 H12M 109.0
Br7 C127 H12N 109.0
H12M C127 H12N 107.8
C128 C127 Br7 113.0(16)
C128 C127 H12M 109.0
C128 C127 H12N 109.0
Br8 C128 H12O 109.0
Br8 C128 H12P 109.0
C127 C128 Br8 113.1(15)
C127 C128 H12O 109.0
C127 C128 H12P 109.0
H12O C128 H12P 107.8
Br9 C129 H12Q 110.5
Br9 C129 H12R 110.5
H12Q C129 H12R 108.7
C130 C129 Br9 106.2(13)
C130 C129 H12Q 110.5
C130 C129 H12R 110.5
Br10 C130 H13G 110.1
Br10 C130 H13H 110.1
C129 C130 Br10 108.0(14)
C129 C130 H13G 110.1
C129 C130 H13H 110.1
H13G C130 H13H 108.4
C1 N1 C60 118.1(13)
C12 N1 C1 124.5(15)
C12 N1 C60 116.9(13)
C6 N2 C7 121.9(15)
C6 N2 C15 116.8(13)
C7 N2 C15 121.2(13)
C21 N3 C20 122.2(13)
C32 N3 C20 115.1(12)
C32 N3 C21 122.4(13)
C26 N4 C27 126.1(13)
C26 N4 C35 117.1(12)
C27 N4 C35 116.1(13)
C41 N5 C40 121.0(12)
C41 N5 C52 121.8(14)
C52 N5 C40 116.9(12)
C46 N6 C55 115.9(12)
C47 N6 C46 122.9(13)
C47 N6 C55 120.3(12)
O1 C1 N1 122.8(17)
O1 C1 C2 122.9(15)
N1 C1 C2 114.2(13)
C3 C2 C1 116.9(15)
C3 C2 C13 122.4(18)
C13 C2 C1 120.7(15)
C2 C3 H3 120.5
C2 C3 C4 119.1(16)
C4 C3 H3 120.5
C3 C4 H4 119.9
C5 C4 C3 120.2(16)
C5 C4 H4 119.9
C4 C5 C6 120.8(15)
C4 C5 C14 122.1(17)
C14 C5 C6 116.9(14)
O2 C6 N2 121.8(17)
O2 C6 C5 118.6(15)
N2 C6 C5 119.5(14)
O3 C7 N2 119.4(15)
O3 C7 C8 119.6(14)
N2 C7 C8 121.0(13)
C9 C8 C7 120.6(14)
C9 C8 C14 122.2(16)
C14 C8 C7 117.2(14)
C8 C9 H9 120.9
C8 C9 C10 118.1(14)
C10 C9 H9 120.9
C9 C10 H10 119.5
C11 C10 C9 120.9(14)
C11 C10 H10 119.5
C10 C11 C12 121.2(14)
C10 C11 C13 120.2(16)
C13 C11 C12 118.3(14)
O4 C12 N1 120.2(16)
O4 C12 C11 120.3(14)
N1 C12 C11 119.5(14)
C2 C13 C14 117.6(15)
C11 C13 C2 122.3(17)
C11 C13 C14 120.0(15)
C5 C14 C8 123.1(16)
C5 C14 C13 118.6(14)
C8 C14 C13 118.1(14)
N2 C15 H15 106.4
N2 C15 C16 113.1(13)
N2 C15 C20 114.7(14)
C16 C15 H15 106.4
C16 C15 C20 109.2(14)
C20 C15 H15 106.4
C15 C16 H16A 109.0
C15 C16 H16B 109.0
C15 C16 C17 112.8(16)
H16A C16 H16B 107.8
C17 C16 H16A 109.0
C17 C16 H16B 109.0
C16 C17 H17A 109.6
C16 C17 H17B 109.6
H17A C17 H17B 108.1
C18 C17 C16 110.1(16)
C18 C17 H17A 109.6
C18 C17 H17B 109.6
C17 C18 H18A 108.9
C17 C18 H18B 108.9
H18A C18 H18B 107.7
C19 C18 C17 113.3(15)
C19 C18 H18A 108.9
C19 C18 H18B 108.9
C18 C19 H19A 109.4
C18 C19 H19B 109.4
C18 C19 C20 111.0(15)
H19A C19 H19B 108.0
C20 C19 H19A 109.4
C20 C19 H19B 109.4
N3 C20 H20 107.8
C15 C20 N3 110.5(13)
C15 C20 H20 107.8
C19 C20 N3 112.7(13)
C19 C20 C15 110.2(14)
C19 C20 H20 107.8
O5 C21 N3 119.1(13)
O5 C21 C22 123.5(13)
N3 C21 C22 117.4(13)
C23 C22 C21 119.3(13)
C23 C22 C33 117.8(14)
C33 C22 C21 122.8(12)
C22 C23 H23 119.8
C22 C23 C24 120.5(13)
C24 C23 H23 119.8
C23 C24 H24 119.4
C25 C24 C23 121.2(13)
C25 C24 H24 119.4
C24 C25 C26 121.4(13)
C24 C25 C34 120.3(14)
C34 C25 C26 118.3(14)
O6 C26 N4 120.9(15)
O6 C26 C25 120.6(15)
N4 C26 C25 118.5(13)
O7 C27 N4 126.2(15)
O7 C27 C28 119.2(14)
N4 C27 C28 114.5(13)
C29 C28 C27 120.7(15)
C29 C28 C34 120.7(16)
C34 C28 C27 118.5(13)
C28 C29 H29 119.4
C28 C29 C30 121.3(15)
C30 C29 H29 119.4
C29 C30 H30 119.6
C29 C30 C31 120.8(14)
C31 C30 H30 119.6
C30 C31 C32 123.2(13)
C30 C31 C33 118.3(14)
C33 C31 C32 118.4(14)
O8 C32 N3 120.8(14)
O8 C32 C31 119.4(14)
N3 C32 C31 119.8(12)
C22 C33 C31 118.4(14)
C22 C33 C34 123.8(13)
C34 C33 C31 117.6(14)
C28 C34 C25 122.6(14)
C28 C34 C33 121.1(13)
C33 C34 C25 116.2(14)
N4 C35 H35 106.2
N4 C35 C40 112.0(12)
C36 C35 N4 114.8(14)
C36 C35 H35 106.2
C36 C35 C40 110.7(14)
C40 C35 H35 106.2
C35 C36 H36A 109.4
C35 C36 H36B 109.4
C35 C36 C37 111.2(16)
H36A C36 H36B 108.0
C37 C36 H36A 109.4
C37 C36 H36B 109.4
C36 C37 H37A 109.2
C36 C37 H37B 109.2
H37A C37 H37B 107.9
C38 C37 C36 112.2(15)
C38 C37 H37A 109.2
C38 C37 H37B 109.2
C37 C38 H38A 109.0
C37 C38 H38B 109.0
C37 C38 C39 112.9(16)
H38A C38 H38B 107.8
C39 C38 H38A 109.0
C39 C38 H38B 109.0
C38 C39 H39A 110.2
C38 C39 H39B 110.2
H39A C39 H39B 108.5
C40 C39 C38 107.6(15)
C40 C39 H39A 110.2
C40 C39 H39B 110.2
N5 C40 C35 113.4(13)
N5 C40 C39 109.7(13)
N5 C40 H40 107.9
C35 C40 C39 110.0(13)
C35 C40 H40 107.9
C39 C40 H40 107.9
O9 C41 N5 122.6(15)
O9 C41 C42 118.1(14)
N5 C41 C42 119.3(13)
C43 C42 C41 123.8(14)
C43 C42 C53 120.1(15)
C53 C42 C41 116.0(14)
C42 C43 H43 118.9
C44 C43 C42 122.2(14)
C44 C43 H43 118.9
C43 C44 H44 119.1
C45 C44 C43 121.8(16)
C45 C44 H44 119.1
C44 C45 C46 121.9(14)
C44 C45 C54 121.1(15)
C54 C45 C46 117.1(13)
O10 C46 N6 120.3(14)
O10 C46 C45 122.3(13)
N6 C46 C45 117.4(13)
O11 C47 N6 120.1(14)
O11 C47 C48 120.0(14)
N6 C47 C48 119.9(12)
C49 C48 C47 124.3(13)
C49 C48 C54 118.2(15)
C54 C48 C47 117.5(13)
C48 C49 H49 118.6
C48 C49 C50 122.9(13)
C50 C49 H49 118.6
C49 C50 H50 119.0
C49 C50 C51 122.0(15)
C51 C50 H50 119.0
C50 C51 C52 122.8(14)
C50 C51 C53 117.9(15)
C53 C51 C52 118.9(13)
O12 C52 N5 116.8(16)
O12 C52 C51 122.4(15)
C51 C52 N5 120.7(14)
C51 C53 C42 123.1(14)
C51 C53 C54 118.6(13)
C54 C53 C42 118.3(13)
C48 C54 C45 123.3(15)
C48 C54 C53 119.7(14)
C53 C54 C45 116.4(13)
N6 C55 H55 106.8
N6 C55 C56 113.2(14)
N6 C55 C60 114.3(14)
C56 C55 H55 106.8
C60 C55 H55 106.8
C60 C55 C56 108.5(13)
C55 C56 H56A 110.2
C55 C56 H56B 110.2
C55 C56 C57 107.5(14)
H56A C56 H56B 108.5
C57 C56 H56A 110.2
C57 C56 H56B 110.2
C56 C57 H57A 109.3
C56 C57 H57B 109.3
C56 C57 C58 111.4(15)
H57A C57 H57B 108.0
C58 C57 H57A 109.3
C58 C57 H57B 109.3
C57 C58 H58A 109.3
C57 C58 H58B 109.3
H58A C58 H58B 107.9
C59 C58 C57 111.8(15)
C59 C58 H58A 109.3
C59 C58 H58B 109.3
C58 C59 H59A 109.6
C58 C59 H59B 109.6
C58 C59 C60 110.5(16)
H59A C59 H59B 108.1
C60 C59 H59A 109.6
C60 C59 H59B 109.6
N1 C60 C55 114.5(13)
N1 C60 C59 113.2(15)
N1 C60 H60 106.3
C55 C60 C59 109.7(14)
C55 C60 H60 106.3
C59 C60 H60 106.3
C61 N7 C119 116.3(13)
C72 N7 C61 124.6(14)
C72 N7 C119 118.6(13)
C66 N8 C75 120.5(13)
C67 N8 C66 123.2(14)
C67 N8 C75 116.2(13)
C01V N9 C80 119.3(13)
C01V N9 C81 126.0(15)
C81 N9 C80 114.5(12)
C86 N10 C87 125.2(14)
C86 N10 C94 120.5(14)
C87 N10 C94 113.4(12)
C99 N11 C100 118.8(13)
C111 N11 C99 119.5(12)
C111 N11 C100 121.4(13)
C105 N12 C114 118.8(13)
C106 N12 C105 119.8(14)
C106 N12 C114 121.4(13)
O20 C01V N9 122.9(17)
O20 C01V C91 119.9(15)
N9 C01V C91 117.1(14)
O13 C61 N7 120.2(16)
O13 C61 C62 120.8(16)
N7 C61 C62 119.0(14)
C61 C62 C73 121.0(15)
C63 C62 C61 120.8(15)
C63 C62 C73 118.1(16)
C62 C63 H63 120.7
C64 C63 C62 118.6(15)
C64 C63 H63 120.7
C63 C64 H64 117.6
C65 C64 C63 124.8(15)
C65 C64 H64 117.6
C64 C65 C66 122.1(14)
C64 C65 C74 115.7(14)
C74 C65 C66 122.2(13)
O14 C66 N8 121.7(15)
O14 C66 C65 121.3(14)
N8 C66 C65 116.9(13)
O15 C67 N8 119.0(15)
O15 C67 C68 122.9(15)
N8 C67 C68 118.0(14)
C69 C68 C67 118.6(14)
C69 C68 C74 121.8(15)
C74 C68 C67 119.6(14)
C68 C69 H69 120.4
C68 C69 C70 119.2(15)
C70 C69 H69 120.4
C69 C70 H70 120.7
C71 C70 C69 118.5(15)
C71 C70 H70 120.7
C70 C71 C72 117.1(14)
C70 C71 C73 120.9(15)
C73 C71 C72 122.0(13)
O16 C72 N7 125.1(15)
O16 C72 C71 119.7(13)
N7 C72 C71 115.1(13)
C71 C73 C62 118.3(15)
C71 C73 C74 123.9(14)
C74 C73 C62 117.8(14)
C65 C74 C68 119.4(14)
C65 C74 C73 124.9(13)
C73 C74 C68 115.7(14)
N8 C75 H75 107.0
N8 C75 C76 110.8(14)
C76 C75 H75 107.0
C80 C75 N8 114.1(14)
C80 C75 H75 107.0
C80 C75 C76 110.7(15)
C75 C76 H76A 110.1
C75 C76 H76B 110.1
H76A C76 H76B 108.4
C77 C76 C75 108.0(17)
C77 C76 H76A 110.1
C77 C76 H76B 110.1
C76 C77 H77A 109.1
C76 C77 H77B 109.1
H77A C77 H77B 107.8
C78 C77 C76 112.6(16)
C78 C77 H77A 109.1
C78 C77 H77B 109.1
C77 C78 H78A 109.4
C77 C78 H78B 109.4
C77 C78 C79 111.3(16)
H78A C78 H78B 108.0
C79 C78 H78A 109.4
C79 C78 H78B 109.4
C78 C79 H79A 109.5
C78 C79 H79B 109.5
C78 C79 C80 110.9(16)
H79A C79 H79B 108.1
C80 C79 H79A 109.5
C80 C79 H79B 109.5
N9 C80 C79 112.4(14)
N9 C80 H80 107.2
C75 C80 N9 113.5(13)
C75 C80 C79 109.1(15)
C75 C80 H80 107.2
C79 C80 H80 107.2
O17 C81 N9 122.3(16)
O17 C81 C82 121.7(15)
N9 C81 C82 116.0(13)
C83 C82 C81 116.3(14)
C83 C82 C92 122.7(16)
C92 C82 C81 120.7(14)
C82 C83 H83 121.7
C82 C83 C84 116.6(15)
C84 C83 H83 121.7
C83 C84 H84 119.5
C85 C84 C83 120.9(16)
C85 C84 H84 119.5
C84 C85 C86 119.7(15)
C84 C85 C93 120.8(16)
C93 C85 C86 119.5(14)
O18 C86 N10 120.5(16)
O18 C86 C85 121.7(14)
N10 C86 C85 117.7(15)
O19 C87 N10 123.4(16)
O19 C87 C88 122.8(14)
N10 C87 C88 113.8(12)
C89 C88 C87 118.2(13)
C93 C88 C87 120.0(14)
C93 C88 C89 121.8(16)
C88 C89 H89 120.5
C88 C89 C90 119.0(13)
C90 C89 H89 120.5
C89 C90 H90 119.7
C91 C90 C89 120.7(15)
C91 C90 H90 119.7
C90 C91 C01V 120.1(15)
C90 C91 C92 120.2(16)
C92 C91 C01V 119.6(13)
C82 C92 C91 120.4(15)
C82 C92 C93 120.3(14)
C93 C92 C91 119.3(13)
C85 C93 C88 122.9(16)
C85 C93 C92 118.2(14)
C88 C93 C92 118.8(15)
N10 C94 H94 106.1
N10 C94 C99 113.7(13)
C95 C94 N10 111.2(14)
C95 C94 H94 106.1
C95 C94 C99 113.0(15)
C99 C94 H94 106.1
C94 C95 H95A 110.0
C94 C95 H95B 110.0
C94 C95 C96 108.3(14)
H95A C95 H95B 108.4
C96 C95 H95A 110.0
C96 C95 H95B 110.0
C95 C96 H96A 109.9
C95 C96 H96B 109.9
H96A C96 H96B 108.3
C97 C96 C95 109.0(14)
C97 C96 H96A 109.9
C97 C96 H96B 109.9
C96 C97 H97A 108.7
C96 C97 H97B 108.7
C96 C97 C98 114.3(15)
H97A C97 H97B 107.6
C98 C97 H97A 108.7
C98 C97 H97B 108.7
C97 C98 H98A 109.6
C97 C98 H98B 109.6
H98A C98 H98B 108.1
C99 C98 C97 110.2(14)
C99 C98 H98A 109.6
C99 C98 H98B 109.6
N11 C99 C94 116.5(15)
N11 C99 C98 113.3(13)
N11 C99 H99 106.1
C94 C99 H99 106.1
C98 C99 C94 108.1(13)
C98 C99 H99 106.1
O21 C100 N11 118.4(15)
O21 C100 C101 122.6(13)
N11 C100 C101 118.9(13)
C102 C101 C100 121.9(13)
C102 C101 C112 119.4(15)
C112 C101 C100 118.6(13)
C101 C102 H102 119.3
C103 C102 C101 121.4(14)
C103 C102 H102 119.3
C102 C103 H103 117.8
C102 C103 C104 124.5(14)
C104 C103 H103 117.8
C103 C104 C105 122.5(14)
C103 C104 C113 113.5(15)
C105 C104 C113 123.9(14)
O22 C105 N12 119.0(16)
O22 C105 C104 124.3(16)
C104 C105 N12 116.7(13)
O23 C106 N12 115.1(15)
O23 C106 C107 123.1(14)
N12 C106 C107 121.8(14)
C106 C107 C108 122.4(14)
C106 C107 C113 120.8(13)
C113 C107 C108 116.8(15)
C107 C108 H108 119.3
C109 C108 C107 121.4(14)
C109 C108 H108 119.3
C108 C109 H109 119.7
C108 C109 C110 120.6(14)
C110 C109 H109 119.7
C109 C110 C111 121.1(13)
C109 C110 C112 121.7(16)
C112 C110 C111 117.2(13)
O24 C111 N11 121.2(15)
O24 C111 C110 118.9(14)
N11 C111 C110 119.9(13)
C101 C112 C110 123.2(15)
C113 C112 C101 118.0(13)
C113 C112 C110 118.8(14)
C107 C113 C104 116.5(14)
C112 C113 C104 122.9(14)
C112 C113 C107 120.6(13)
N12 C114 H114 105.8
N12 C114 C115 110.8(15)
N12 C114 C119 117.0(13)
C115 C114 H114 105.8
C119 C114 H114 105.8
C119 C114 C115 110.9(14)
C114 C115 H11A 109.9
C114 C115 H11B 109.9
C114 C115 C116 109.0(16)
H11A C115 H11B 108.3
C116 C115 H11A 109.9
C116 C115 H11B 109.9
C115 C116 H11C 108.7
C115 C116 H11D 108.7
H11C C116 H11D 107.6
C117 C116 C115 114.4(16)
C117 C116 H11C 108.7
C117 C116 H11D 108.7
C116 C117 H11E 109.5
C116 C117 H11F 109.5
C116 C117 C118 110.9(15)
H11E C117 H11F 108.0
C118 C117 H11E 109.5
C118 C117 H11F 109.5
C117 C118 H11G 109.6
C117 C118 H11H 109.6
H11G C118 H11H 108.1
C119 C118 C117 110.3(16)
C119 C118 H11G 109.6
C119 C118 H11H 109.6
N7 C119 C114 113.8(13)
N7 C119 H119 107.3
C114 C119 H119 107.3
C118 C119 N7 112.2(15)
C118 C119 C114 108.6(14)
C118 C119 H119 107.3

loop_
_geom_bond_atom_site_label_1
_geom_bond_atom_site_label_2
_geom_bond_distance
Br1 C121 1.97(2)
Br2 C122 2.06(3)
C121 H12A 0.9900
C121 H12B 0.9900
C121 C122 1.37(4)
C122 H12C 0.9900
C122 H12D 0.9900
Br2A C32A 1.65(3)
Br11 C131 1.71(3)
Br12 C132 1.66(3)
C32A H32A 0.9900
C32A H32B 0.9900
C32A C131 1.37(5)
C131 H13C 0.9900
C131 H13D 0.9900
C131 H13A 0.9900
C131 H13B 0.9900
C131 C132 1.20(6)
C132 H13E 0.9900
C132 H13F 0.9900
Br3 C123 1.95(3)
Br4 C124 1.98(3)
C123 H12E 0.9900
C123 H12F 0.9900
C123 C124 1.43(4)
C124 H12G 0.9900
C124 H12H 0.9900
Br5 C125 2.00(2)
Br6 C126 2.00(2)
C125 H12I 0.9900
C125 H12J 0.9900
C125 C126 1.44(4)
C126 H12K 0.9900
C126 H12L 0.9900
Br7 C127 1.93(2)
Br8 C128 1.97(2)
C127 H12M 0.9900
C127 H12N 0.9900
C127 C128 1.53(3)
C128 H12O 0.9900
C128 H12P 0.9900
Br9 C129 2.00(2)
Br10 C130 1.90(2)
C129 H12Q 0.9900
C129 H12R 0.9900
C129 C130 1.55(3)
C130 H13G 0.9900
C130 H13H 0.9900
O1 C1 1.17(2)
O2 C6 1.23(2)
O3 C7 1.259(19)
O4 C12 1.24(2)
O5 C21 1.218(19)
O6 C26 1.241(19)
O7 C27 1.14(2)
O8 C32 1.261(18)
O9 C41 1.22(2)
O10 C46 1.18(2)
O11 C47 1.232(19)
O12 C52 1.26(2)
N1 C1 1.43(2)
N1 C12 1.38(2)
N1 C60 1.47(2)
N2 C6 1.37(2)
N2 C7 1.40(2)
N2 C15 1.48(2)
N3 C20 1.52(2)
N3 C21 1.399(18)
N3 C32 1.39(2)
N4 C26 1.37(2)
N4 C27 1.41(2)
N4 C35 1.51(2)
N5 C40 1.51(2)
N5 C41 1.37(2)
N5 C52 1.43(2)
N6 C46 1.447(18)
N6 C47 1.39(2)
N6 C55 1.46(2)
C1 C2 1.53(3)
C2 C3 1.38(2)
C2 C13 1.40(2)
C3 H3 0.9500
C3 C4 1.41(3)
C4 H4 0.9500
C4 C5 1.34(2)
C5 C6 1.53(3)
C5 C14 1.41(2)
C7 C8 1.49(3)
C8 C9 1.37(2)
C8 C14 1.41(2)
C9 H9 0.9500
C9 C10 1.44(3)
C10 H10 0.9500
C10 C11 1.38(2)
C11 C12 1.50(3)
C11 C13 1.39(2)
C13 C14 1.43(3)
C15 H15 1.0000
C15 C16 1.51(2)
C15 C20 1.52(2)
C16 H16A 0.9900
C16 H16B 0.9900
C16 C17 1.57(3)
C17 H17A 0.9900
C17 H17B 0.9900
C17 C18 1.50(3)
C18 H18A 0.9900
C18 H18B 0.9900
C18 C19 1.47(3)
C19 H19A 0.9900
C19 H19B 0.9900
C19 C20 1.52(3)
C20 H20 1.0000
C21 C22 1.45(2)
C22 C23 1.393(18)
C22 C33 1.39(2)
C23 H23 0.9500
C23 C24 1.41(2)
C24 H24 0.9500
C24 C25 1.36(2)
C25 C26 1.47(2)
C25 C34 1.456(19)
C27 C28 1.56(2)
C28 C29 1.34(2)
C28 C34 1.38(2)
C29 H29 0.9500
C29 C30 1.38(2)
C30 H30 0.9500
C30 C31 1.39(2)
C31 C32 1.46(2)
C31 C33 1.450(19)
C33 C34 1.40(2)
C35 H35 1.0000
C35 C36 1.50(2)
C35 C40 1.53(2)
C36 H36A 0.9900
C36 H36B 0.9900
C36 C37 1.53(3)
C37 H37A 0.9900
C37 H37B 0.9900
C37 C38 1.51(3)
C38 H38A 0.9900
C38 H38B 0.9900
C38 C39 1.55(3)
C39 H39A 0.9900
C39 H39B 0.9900
C39 C40 1.54(2)
C40 H40 1.0000
C41 C42 1.52(2)
C42 C43 1.35(2)
C42 C53 1.44(2)
C43 H43 0.9500
C43 C44 1.34(3)
C44 H44 0.9500
C44 C45 1.34(2)
C45 C46 1.50(2)
C45 C54 1.46(2)
C47 C48 1.48(2)
C48 C49 1.34(2)
C48 C54 1.42(2)
C49 H49 0.9500
C49 C50 1.35(2)
C50 H50 0.9500
C50 C51 1.39(2)
C51 C52 1.41(3)
C51 C53 1.40(2)
C53 C54 1.44(2)
C55 H55 1.0000
C55 C56 1.53(3)
C55 C60 1.52(2)
C56 H56A 0.9900
C56 H56B 0.9900
C56 C57 1.55(2)
C57 H57A 0.9900
C57 H57B 0.9900
C57 C58 1.57(3)
C58 H58A 0.9900
C58 H58B 0.9900
C58 C59 1.47(3)
C59 H59A 0.9900
C59 H59B 0.9900
C59 C60 1.58(2)
C60 H60 1.0000
O13 C61 1.24(2)
O14 C66 1.23(2)
O15 C67 1.20(2)
O16 C72 1.18(2)
O17 C81 1.16(2)
O18 C86 1.24(2)
O19 C87 1.170(19)
O20 C01V 1.22(2)
O21 C100 1.22(2)
O22 C105 1.22(2)
O23 C106 1.30(2)
O24 C111 1.228(19)
N7 C61 1.42(2)
N7 C72 1.38(2)
N7 C119 1.49(2)
N8 C66 1.41(2)
N8 C67 1.40(2)
N8 C75 1.49(2)
N9 C01V 1.37(2)
N9 C80 1.50(2)
N9 C81 1.42(2)
N10 C86 1.40(2)
N10 C87 1.42(2)
N10 C94 1.52(2)
N11 C99 1.43(2)
N11 C100 1.428(19)
N11 C111 1.42(2)
N12 C105 1.46(2)
N12 C106 1.40(2)
N12 C114 1.47(2)
C01V C91 1.52(3)
C61 C62 1.43(3)
C62 C63 1.41(3)
C62 C73 1.47(2)
C63 H63 0.9500
C63 C64 1.40(3)
C64 H64 0.9500
C64 C65 1.38(2)
C65 C66 1.48(2)
C65 C74 1.39(2)
C67 C68 1.49(3)
C68 C69 1.39(2)
C68 C74 1.44(2)
C69 H69 0.9500
C69 C70 1.45(2)
C70 H70 0.9500
C70 C71 1.37(2)
C71 C72 1.56(2)
C71 C73 1.38(2)
C73 C74 1.39(2)
C75 H75 1.0000
C75 C76 1.58(3)
C75 C80 1.48(3)
C76 H76A 0.9900
C76 H76B 0.9900
C76 C77 1.54(3)
C77 H77A 0.9900
C77 H77B 0.9900
C77 C78 1.49(3)
C78 H78A 0.9900
C78 H78B 0.9900
C78 C79 1.51(3)
C79 H79A 0.9900
C79 H79B 0.9900
C79 C80 1.54(2)
C80 H80 1.0000
C81 C82 1.54(3)
C82 C83 1.35(3)
C82 C92 1.38(2)
C83 H83 0.9500
C83 C84 1.47(3)
C84 H84 0.9500
C84 C85 1.37(2)
C85 C86 1.47(3)
C85 C93 1.39(2)
C87 C88 1.53(2)
C88 C89 1.41(2)
C88 C93 1.39(2)
C89 H89 0.9500
C89 C90 1.43(3)
C90 H90 0.9500
C90 C91 1.35(2)
C91 C92 1.46(2)
C92 C93 1.42(3)
C94 H94 1.0000
C94 C95 1.50(3)
C94 C99 1.54(2)
C95 H95A 0.9900
C95 H95B 0.9900
C95 C96 1.63(2)
C96 H96A 0.9900
C96 H96B 0.9900
C96 C97 1.53(3)
C97 H97A 0.9900
C97 H97B 0.9900
C97 C98 1.54(2)
C98 H98A 0.9900
C98 H98B 0.9900
C98 C99 1.51(2)
C99 H99 1.0000
C100 C101 1.51(2)
C101 C102 1.37(2)
C101 C112 1.41(2)
C102 H102 0.9500
C102 C103 1.31(2)
C103 H103 0.9500
C103 C104 1.39(2)
C104 C105 1.42(3)
C104 C113 1.45(2)
C106 C107 1.42(2)
C107 C108 1.45(2)
C107 C113 1.43(2)
C108 H108 0.9500
C108 C109 1.34(2)
C109 H109 0.9500
C109 C110 1.35(2)
C110 C111 1.51(2)
C110 C112 1.43(2)
C112 C113 1.37(2)
C114 H114 1.0000
C114 C115 1.53(3)
C114 C119 1.52(3)
C115 H11A 0.9900
C115 H11B 0.9900
C115 C116 1.54(3)
C116 H11C 0.9900
C116 H11D 0.9900
C116 C117 1.54(3)
C117 H11E 0.9900
C117 H11F 0.9900
C117 C118 1.55(3)
C118 H11G 0.9900
C118 H11H 0.9900
C118 C119 1.48(3)
C119 H119 1.0000

loop_
_geom_torsion_atom_site_label_1
_geom_torsion_atom_site_label_2
_geom_torsion_atom_site_label_3
_geom_torsion_atom_site_label_4
_geom_torsion
Br1 C121 C122 Br2 179.9(13)
Br2A C32A C131 Br11 19(6)
Br2A C32A C131 C132 -78(4)
Br11 C131 C132 Br12 -64(11)
C32A C131 C132 Br12 61(9)
Br3 C123 C124 Br4 173.5(17)
Br5 C125 C126 Br6 -176.6(15)
Br7 C127 C128 Br8 65.8(19)
Br9 C129 C130 Br10 176.4(10)
O1 C1 C2 C3 5(3)
O1 C1 C2 C13 -176.3(17)
O3 C7 C8 C9 -2(2)
O3 C7 C8 C14 179.4(14)
O5 C21 C22 C23 7(2)
O5 C21 C22 C33 -173.1(16)
O7 C27 C28 C29 3(3)
O7 C27 C28 C34 -174.5(19)
O9 C41 C42 C43 -6(3)
O9 C41 C42 C53 176.4(17)
O11 C47 C48 C49 0(3)
O11 C47 C48 C54 179.0(16)
N1 C1 C2 C3 -179.4(16)
N1 C1 C2 C13 0(2)
N2 C7 C8 C9 175.4(14)
N2 C7 C8 C14 -3(2)
N2 C15 C16 C17 176.7(13)
N2 C15 C20 N3 -48.4(18)
N2 C15 C20 C19 -173.6(13)
N3 C21 C22 C23 -175.5(13)
N3 C21 C22 C33 4(2)
N4 C27 C28 C29 -174.6(18)
N4 C27 C28 C34 8(2)
N4 C35 C36 C37 175.3(14)
N4 C35 C40 N5 -45.7(17)
N4 C35 C40 C39 -168.9(13)
N5 C41 C42 C43 177.4(18)
N5 C41 C42 C53 -1(3)
N6 C47 C48 C49 -177.2(15)
N6 C47 C48 C54 2(2)
N6 C55 C56 C57 168.6(13)
N6 C55 C60 N1 -40.0(19)
N6 C55 C60 C59 -168.5(13)
C1 N1 C12 O4 -171.8(15)
C1 N1 C12 C11 8(2)
C1 N1 C60 C55 -51(2)
C1 N1 C60 C59 75.2(17)
C1 C2 C3 C4 179.1(17)
C1 C2 C13 C11 5(3)
C1 C2 C13 C14 -178.6(15)
C2 C3 C4 C5 0(3)
C2 C13 C14 C5 -1(2)
C2 C13 C14 C8 -176.3(15)
C3 C2 C13 C11 -175.9(18)
C3 C2 C13 C14 0(3)
C3 C4 C5 C6 -177.1(18)
C3 C4 C5 C14 -1(3)
C4 C5 C6 O2 -4(3)
C4 C5 C6 N2 179.4(17)
C4 C5 C14 C8 176.5(16)
C4 C5 C14 C13 2(2)
C6 N2 C7 O3 176.8(15)
C6 N2 C7 C8 0(2)
C6 N2 C15 C16 -114.0(17)
C6 N2 C15 C20 119.8(16)
C6 C5 C14 C8 -7(2)
C6 C5 C14 C13 177.8(15)
C7 N2 C6 O2 -175.6(16)
C7 N2 C6 C5 0(2)
C7 N2 C15 C16 68.3(19)
C7 N2 C15 C20 -57.9(19)
C7 C8 C9 C10 179.8(13)
C7 C8 C14 C5 8(2)
C7 C8 C14 C13 -177.6(13)
C8 C9 C10 C11 -5(2)
C9 C8 C14 C5 -171.3(15)
C9 C8 C14 C13 4(2)
C9 C10 C11 C12 -178.3(14)
C9 C10 C11 C13 8(2)
C10 C11 C12 O4 3(2)
C10 C11 C12 N1 -176.8(14)
C10 C11 C13 C2 170.3(16)
C10 C11 C13 C14 -6(2)
C11 C13 C14 C5 175.2(15)
C11 C13 C14 C8 0(2)
C12 N1 C1 O1 169.5(16)
C12 N1 C1 C2 -7(2)
C12 N1 C60 C55 136.6(15)
C12 N1 C60 C59 -96.6(16)
C12 C11 C13 C2 -3(2)
C12 C11 C13 C14 -179.6(14)
C13 C2 C3 C4 0(3)
C13 C11 C12 O4 177.1(15)
C13 C11 C12 N1 -3(2)
C14 C5 C6 O2 179.4(17)
C14 C5 C6 N2 3(2)
C14 C8 C9 C10 -1(2)
C15 N2 C6 O2 7(3)
C15 N2 C6 C5 -177.2(14)
C15 N2 C7 O3 -6(2)
C15 N2 C7 C8 177.2(13)
C15 C16 C17 C18 51(2)
C16 C15 C20 N3 -176.6(13)
C16 C15 C20 C19 58.3(18)
C16 C17 C18 C19 -52(2)
C17 C18 C19 C20 58(2)
C18 C19 C20 N3 175.7(13)
C18 C19 C20 C15 -60.4(18)
C20 N3 C21 O5 -1(2)
C20 N3 C21 C22 -178.8(13)
C20 N3 C32 O8 -6(2)
C20 N3 C32 C31 173.4(14)
C20 C15 C16 C17 -54.3(19)
C21 N3 C20 C15 -59.4(18)
C21 N3 C20 C19 64.3(18)
C21 N3 C32 O8 -179.7(14)
C21 N3 C32 C31 0(2)
C21 C22 C23 C24 177.5(14)
C21 C22 C33 C31 3(2)
C21 C22 C33 C34 178.1(15)
C22 C23 C24 C25 4(2)
C22 C33 C34 C25 4(2)
C22 C33 C34 C28 -174.0(17)
C23 C22 C33 C31 -177.4(15)
C23 C22 C33 C34 -2(2)
C23 C24 C25 C26 178.6(15)
C23 C24 C25 C34 -2(2)
C24 C25 C26 O6 1(3)
C24 C25 C26 N4 178.2(16)
C24 C25 C34 C28 176.1(17)
C24 C25 C34 C33 -2(2)
C26 N4 C27 O7 167.9(19)
C26 N4 C27 C28 -15(2)
C26 N4 C35 C36 -103.4(17)
C26 N4 C35 C40 129.2(15)
C26 C25 C34 C28 -4(2)
C26 C25 C34 C33 177.2(15)
C27 N4 C26 O6 -171.1(16)
C27 N4 C26 C25 12(2)
C27 N4 C35 C36 67.6(19)
C27 N4 C35 C40 -59.8(18)
C27 C28 C29 C30 179.4(17)
C27 C28 C34 C25 1(3)
C27 C28 C34 C33 179.1(16)
C28 C29 C30 C31 1(3)
C29 C28 C34 C25 -176.6(18)
C29 C28 C34 C33 2(3)
C29 C30 C31 C32 -177.1(17)
C29 C30 C31 C33 2(3)
C30 C31 C32 O8 6(3)
C30 C31 C32 N3 -173.9(17)
C30 C31 C33 C22 172.7(16)
C30 C31 C33 C34 -3(2)
C31 C33 C34 C25 179.7(15)
C31 C33 C34 C28 1(2)
C32 N3 C20 C15 127.0(15)
C32 N3 C20 C19 -109.3(16)
C32 N3 C21 O5 172.0(15)
C32 N3 C21 C22 -6(2)
C32 C31 C33 C22 -9(2)
C32 C31 C33 C34 175.8(15)
C33 C22 C23 C24 -2(2)
C33 C31 C32 O8 -173.0(16)
C33 C31 C32 N3 7(2)
C34 C25 C26 O6 -178.5(16)
C34 C25 C26 N4 -1(2)
C34 C28 C29 C30 -3(3)
C35 N4 C26 O6 -1(2)
C35 N4 C26 C25 -178.3(14)
C35 N4 C27 O7 -2(3)
C35 N4 C27 C28 175.2(14)
C35 C36 C37 C38 52(2)
C36 C35 C40 N5 -175.2(13)
C36 C35 C40 C39 61.6(17)
C36 C37 C38 C39 -53(2)
C37 C38 C39 C40 56.0(19)
C38 C39 C40 N5 175.2(13)
C38 C39 C40 C35 -59.4(17)
C40 N5 C41 O9 7(3)
C40 N5 C41 C42 -176.5(15)
C40 N5 C52 O12 1(3)
C40 N5 C52 C51 178.7(17)
C40 C35 C36 C37 -56.6(19)
C41 N5 C40 C35 -60(2)
C41 N5 C40 C39 63.2(19)
C41 N5 C52 O12 -172(2)
C41 N5 C52 C51 5(3)
C41 C42 C43 C44 179.3(19)
C41 C42 C53 C51 3(3)
C41 C42 C53 C54 -176.4(15)
C42 C43 C44 C45 -1(3)
C42 C53 C54 C45 -5(2)
C42 C53 C54 C48 -176.2(16)
C43 C42 C53 C51 -175.3(17)
C43 C42 C53 C54 5(3)
C43 C44 C45 C46 -179.1(17)
C43 C44 C45 C54 1(3)
C44 C45 C46 O10 -2(3)
C44 C45 C46 N6 175.9(17)
C44 C45 C54 C48 172.6(18)
C44 C45 C54 C53 1(3)
C46 N6 C47 O11 168.9(15)
C46 N6 C47 C48 -14(2)
C46 N6 C55 C56 -100.4(16)
C46 N6 C55 C60 134.7(15)
C46 C45 C54 C48 -7(2)
C46 C45 C54 C53 -178.1(14)
C47 N6 C46 O10 -166.6(16)
C47 N6 C46 C45 15(2)
C47 N6 C55 C56 69.0(19)
C47 N6 C55 C60 -56(2)
C47 C48 C49 C50 -178.3(16)
C47 C48 C54 C45 8(2)
C47 C48 C54 C53 179.3(14)
C48 C49 C50 C51 -7(3)
C49 C48 C54 C45 -172.3(15)
C49 C48 C54 C53 -1(2)
C49 C50 C51 C52 -177.1(18)
C49 C50 C51 C53 10(3)
C50 C51 C52 O12 1(3)
C50 C51 C52 N5 -176.1(18)
C50 C51 C53 C42 172.4(17)
C50 C51 C53 C54 -8(2)
C51 C53 C54 C45 176.0(15)
C51 C53 C54 C48 5(2)
C52 N5 C40 C35 126.3(16)
C52 N5 C40 C39 -110.3(17)
C52 N5 C41 O9 179.8(18)
C52 N5 C41 C42 -3(3)
C52 C51 C53 C42 -1(3)
C52 C51 C53 C54 178.2(17)
C53 C42 C43 C44 -3(3)
C53 C51 C52 O12 175(2)
C53 C51 C52 N5 -3(3)
C54 C45 C46 O10 177.3(17)
C54 C45 C46 N6 -5(2)
C54 C48 C49 C50 3(2)
C55 N6 C46 O10 2(2)
C55 N6 C46 C45 -175.7(14)
C55 N6 C47 O11 0(2)
C55 N6 C47 C48 177.3(14)
C55 C56 C57 C58 57.8(18)
C56 C55 C60 N1 -167.3(13)
C56 C55 C60 C59 64.1(17)
C56 C57 C58 C59 -54(2)
C57 C58 C59 C60 53.0(19)
C58 C59 C60 N1 171.6(13)
C58 C59 C60 C55 -59.1(18)
C60 N1 C1 O1 -2(2)
C60 N1 C1 C2 -177.8(14)
C60 N1 C12 O4 -1(2)
C60 N1 C12 C11 179.7(13)
C60 C55 C56 C57 -63.5(17)
O13 C61 C62 C63 0(3)
O13 C61 C62 C73 177(2)
O15 C67 C68 C69 2(3)
O15 C67 C68 C74 -179.3(19)
O17 C81 C82 C83 5(2)
O17 C81 C82 C92 179.8(16)
O19 C87 C88 C89 0(2)
O19 C87 C88 C93 -179.8(17)
O20 C01V C91 C90 -4(2)
O20 C01V C91 C92 179.9(15)
O21 C100 C101 C102 -5(2)
O21 C100 C101 C112 172.7(15)
O23 C106 C107 C108 -3(3)
O23 C106 C107 C113 175.3(17)
N7 C61 C62 C63 -177.3(18)
N7 C61 C62 C73 0(3)
N8 C67 C68 C69 177.7(17)
N8 C67 C68 C74 -3(3)
N8 C75 C76 C77 174.8(14)
N8 C75 C80 N9 -47.5(18)
N8 C75 C80 C79 -173.7(13)
N9 C01V C91 C90 178.2(15)
N9 C01V C91 C92 2(2)
N9 C81 C82 C83 -176.7(15)
N9 C81 C82 C92 -2(2)
N10 C87 C88 C89 178.5(14)
N10 C87 C88 C93 -1(2)
N10 C94 C95 C96 170.9(13)
N10 C94 C99 N11 -39.7(19)
N10 C94 C99 C98 -168.5(13)
N11 C100 C101 C102 175.9(15)
N11 C100 C101 C112 -7(2)
N12 C106 C107 C108 175.3(15)
N12 C106 C107 C113 -7(2)
N12 C114 C115 C116 171.4(13)
N12 C114 C119 N7 -41(2)
N12 C114 C119 C118 -166.5(14)
C01V N9 C80 C75 -62.2(18)
C01V N9 C80 C79 62.2(19)
C01V N9 C81 O17 -177.6(16)
C01V N9 C81 C82 4(2)
C01V C91 C92 C82 0(2)
C01V C91 C92 C93 -178.8(14)
C61 N7 C72 O16 174.3(18)
C61 N7 C72 C71 -2(3)
C61 N7 C119 C114 133.4(16)
C61 N7 C119 C118 -102.8(18)
C61 C62 C63 C64 -179.5(18)
C61 C62 C73 C71 -3(3)
C61 C62 C73 C74 -178.8(17)
C62 C63 C64 C65 -2(3)
C62 C73 C74 C65 -1(2)
C62 C73 C74 C68 176.8(16)
C63 C62 C73 C71 174.9(17)
C63 C62 C73 C74 -1(3)
C63 C64 C65 C66 -178.8(17)
C63 C64 C65 C74 0(3)
C64 C65 C66 O14 -3(3)
C64 C65 C66 N8 -178.9(15)
C64 C65 C74 C68 -175.9(15)
C64 C65 C74 C73 2(2)
C66 N8 C67 O15 -174.8(18)
C66 N8 C67 C68 9(3)
C66 N8 C75 C76 67(2)
C66 N8 C75 C80 -59(2)
C66 C65 C74 C68 3(2)
C66 C65 C74 C73 -179.4(15)
C67 N8 C66 O14 175.7(17)
C67 N8 C66 C65 -9(3)
C67 N8 C75 C76 -112.4(17)
C67 N8 C75 C80 121.9(17)
C67 C68 C69 C70 178.8(17)
C67 C68 C74 C65 -2(2)
C67 C68 C74 C73 179.5(16)
C68 C69 C70 C71 3(3)
C69 C68 C74 C65 176.7(16)
C69 C68 C74 C73 -1(2)
C69 C70 C71 C72 179.2(15)
C69 C70 C71 C73 -3(3)
C70 C71 C72 O16 0(2)
C70 C71 C72 N7 176.4(16)
C70 C71 C73 C62 -174.2(16)
C70 C71 C73 C74 2(3)
C71 C73 C74 C65 -177.3(15)
C71 C73 C74 C68 1(2)
C72 N7 C61 O13 -175(2)
C72 N7 C61 C62 2(3)
C72 N7 C119 C114 -54(2)
C72 N7 C119 C118 70(2)
C72 C71 C73 C62 3(2)
C72 C71 C73 C74 178.9(15)
C73 C62 C63 C64 3(3)
C73 C71 C72 O16 -177.2(17)
C73 C71 C72 N7 -1(2)
C74 C65 C66 O14 178.3(16)
C74 C65 C66 N8 3(2)
C74 C68 C69 C70 0(3)
C75 N8 C66 O14 -4(3)
C75 N8 C66 C65 171.8(14)
C75 N8 C67 O15 5(3)
C75 N8 C67 C68 -171.5(15)
C75 C76 C77 C78 54(2)
C76 C75 C80 N9 -173.3(13)
C76 C75 C80 C79 60.6(17)
C76 C77 C78 C79 -56(2)
C77 C78 C79 C80 56.9(19)
C78 C79 C80 N9 173.2(14)
C78 C79 C80 C75 -60.0(18)
C80 N9 C01V O20 4(2)
C80 N9 C01V C91 -178.8(13)
C80 N9 C81 O17 -3(2)
C80 N9 C81 C82 179.0(13)
C80 C75 C76 C77 -57.7(19)
C81 N9 C01V O20 178.0(16)
C81 N9 C01V C91 -5(2)
C81 N9 C80 C75 122.9(15)
C81 N9 C80 C79 -112.7(15)
C81 C82 C83 C84 -178.5(15)
C81 C82 C92 C91 0(2)
C81 C82 C92 C93 178.8(14)
C82 C83 C84 C85 -3(3)
C82 C92 C93 C85 2(2)
C82 C92 C93 C88 179.1(15)
C83 C82 C92 C91 174.5(16)
C83 C82 C92 C93 -7(2)
C83 C84 C85 C86 179.2(16)
C83 C84 C85 C93 -2(3)
C84 C85 C86 O18 0(3)
C84 C85 C86 N10 -177.9(16)
C84 C85 C93 C88 -174.5(17)
C84 C85 C93 C92 2(3)
C86 N10 C87 O19 -172.2(17)
C86 N10 C87 C88 9(2)
C86 N10 C94 C95 73.4(19)
C86 N10 C94 C99 -55(2)
C86 C85 C93 C88 4(3)
C86 C85 C93 C92 -179.0(15)
C87 N10 C86 O18 171.3(16)
C87 N10 C86 C85 -10(2)
C87 N10 C94 C95 -96.4(16)
C87 N10 C94 C99 134.8(14)
C87 C88 C89 C90 -176.3(14)
C87 C88 C93 C85 -5(3)
C87 C88 C93 C92 178.0(14)
C88 C89 C90 C91 -1(2)
C89 C88 C93 C85 175.1(16)
C89 C88 C93 C92 -2(3)
C89 C90 C91 C01V -179.6(14)
C89 C90 C91 C92 -4(2)
C90 C91 C92 C82 -176.3(15)
C90 C91 C92 C93 5(2)
C91 C92 C93 C85 -179.5(15)
C91 C92 C93 C88 -3(2)
C92 C82 C83 C84 7(3)
C93 C85 C86 O18 -178.5(17)
C93 C85 C86 N10 3(2)
C93 C88 C89 C90 3(2)
C94 N10 C86 O18 3(3)
C94 N10 C86 C85 -179.0(14)
C94 N10 C87 O19 -3(2)
C94 N10 C87 C88 178.5(13)
C94 C95 C96 C97 52.8(19)
C95 C94 C99 N11 -167.5(13)
C95 C94 C99 C98 63.6(17)
C95 C96 C97 C98 -53(2)
C96 C97 C98 C99 57.0(19)
C97 C98 C99 N11 171.2(13)
C97 C98 C99 C94 -58.1(17)
C99 N11 C100 O21 4(2)
C99 N11 C100 C101 -176.7(14)
C99 N11 C111 O24 5(2)
C99 N11 C111 C110 -178.2(15)
C99 C94 C95 C96 -59.9(18)
C100 N11 C99 C94 127.1(15)
C100 N11 C99 C98 -106.6(16)
C100 N11 C111 O24 178.2(15)
C100 N11 C111 C110 -5(2)
C100 C101 C102 C103 -178.4(15)
C100 C101 C112 C110 -2(2)
C100 C101 C112 C113 -178.4(14)
C101 C102 C103 C104 -2(3)
C101 C112 C113 C104 -4(2)
C101 C112 C113 C107 175.6(14)
C102 C101 C112 C110 175.9(15)
C102 C101 C112 C113 -1(2)
C102 C103 C104 C105 -179.3(16)
C102 C103 C104 C113 -3(2)
C103 C104 C105 O22 -3(3)
C103 C104 C105 N12 176.8(14)
C103 C104 C113 C107 -173.9(13)
C103 C104 C113 C112 6(2)
C105 N12 C106 O23 -171.8(16)
C105 N12 C106 C107 10(2)
C105 N12 C114 C115 75.9(18)
C105 N12 C114 C119 -53(2)
C105 C104 C113 C107 3(2)
C105 C104 C113 C112 -177.4(15)
C106 N12 C105 O22 173.1(16)
C106 N12 C105 C104 -7(2)
C106 N12 C114 C115 -103.9(17)
C106 N12 C114 C119 127.7(16)
C106 C107 C108 C109 -178.8(17)
C106 C107 C113 C104 0(2)
C106 C107 C113 C112 -179.7(14)
C107 C108 C109 C110 -2(3)
C108 C107 C113 C104 178.5(14)
C108 C107 C113 C112 -1(2)
C108 C109 C110 C111 178.1(16)
C108 C109 C110 C112 -1(3)
C109 C110 C111 O24 -6(3)
C109 C110 C111 N11 177.0(16)
C109 C110 C112 C101 -173.9(16)
C109 C110 C112 C113 3(2)
C110 C112 C113 C104 178.8(14)
C110 C112 C113 C107 -1(2)
C111 N11 C99 C94 -59.2(19)
C111 N11 C99 C98 67.1(19)
C111 N11 C100 O21 -169.6(15)
C111 N11 C100 C101 10(2)
C111 C110 C112 C101 7(2)
C111 C110 C112 C113 -176.7(14)
C112 C101 C102 C103 4(2)
C112 C110 C111 O24 173.6(15)
C112 C110 C111 N11 -3(2)
C113 C104 C105 O22 -179.3(16)
C113 C104 C105 N12 1(2)
C113 C107 C108 C109 3(2)
C114 N12 C105 O22 -7(2)
C114 N12 C105 C104 173.5(15)
C114 N12 C106 O23 8(2)
C114 N12 C106 C107 -170.4(15)
C114 C115 C116 C117 50(2)
C115 C114 C119 N7 -169.1(14)
C115 C114 C119 C118 65.2(19)
C115 C116 C117 C118 -49(2)
C116 C117 C118 C119 55(2)
C117 C118 C119 N7 170.5(14)
C117 C118 C119 C114 -62.8(18)
C119 N7 C61 O13 -3(3)
C119 N7 C61 C62 174.4(16)
C119 N7 C72 O16 2(3)
C119 N7 C72 C71 -173.8(14)
C119 C114 C115 C116 -57.0(19)
